data_7029098
loop_
_publ_author_name
'Perrin, Andrea'
'Myers, Dominic'
'Fucke, Katharina'
'Musa, Osama M.'
'Steed, Jonathan W.'

_publ_section_title
;
 N-Alkyl pyrrolidone ether podands as versatile alkali metal ion chelants.
;
_journal_issue 8
_journal_name_full 'Dalton transactions (Cambridge, England : 2003)'
_journal_page_first 3153
_journal_page_last 3161
_journal_paper_doi 10.1039/c3dt53001a
_journal_volume 43
_journal_year 2014
_chemical_formula_moiety 'C48 H84 F24 K4 N8 O14 P4'
_chemical_formula_sum 'C48 H84 F24 K4 N8 O14 P4'
_chemical_formula_weight 1733.49
_chemical_name_systematic
;
 ? 
;
_space_group_crystal_system monoclinic
_space_group_IT_number 15
_space_group_name_Hall '-C 2yc'
_space_group_name_H-M_alt 'C 1 2/c 1'
_symmetry_space_group_name_Hall '-C 2yc'
_symmetry_space_group_name_H-M 'C 1 2/c 1'
_atom_sites_solution_hydrogens geom
_atom_sites_solution_primary direct
_atom_sites_solution_secondary difmap
_audit_creation_date 2013-02-04
_audit_creation_method
;
  Olex2 1.2
  (compiled Nov  5 2012 18:25:38, GUI svn.r4372)
;
_cell_angle_alpha 90.00
_cell_angle_beta 111.458(4)
_cell_angle_gamma 90.00
_cell_formula_units_Z 12
_cell_length_a 41.2572(13)
_cell_length_b 12.8318(4)
_cell_length_c 45.5789(17)
_cell_measurement_reflns_used 5277
_cell_measurement_temperature 120.0
_cell_measurement_theta_max 28.4084
_cell_measurement_theta_min 2.5519
_cell_volume 22457.1(14)
_computing_cell_refinement
;
CrysAlisPro, Agilent Technologies,
Version 1.171.36.20 (release 27-06-2012 CrysAlis171 .NET)
(compiled Jul 11 2012,15:38:31)
;
_computing_data_collection
;
CrysAlisPro, Agilent Technologies,
Version 1.171.36.20 (release 27-06-2012 CrysAlis171 .NET)
(compiled Jul 11 2012,15:38:31)
;
_computing_data_reduction
;
CrysAlisPro, Agilent Technologies,
Version 1.171.36.20 (release 27-06-2012 CrysAlis171 .NET)
(compiled Jul 11 2012,15:38:31)
;
_computing_molecular_graphics
;
O. V. Dolomanov, L. J. Bourhis, R. J. Gildea, J. A. K. Howard and H. Puschmann,
OLEX2: a complete structure solution, refinement and analysis program.
J. Appl. Cryst. (2009). 42, 339-341.
;
_computing_publication_material
;
O. V. Dolomanov, L. J. Bourhis, R. J. Gildea, J. A. K. Howard and H. Puschmann,
OLEX2: a complete structure solution, refinement and analysis program.
J. Appl. Cryst. (2009). 42, 339-341.
;
_computing_structure_refinement
;
SHELXL, G.M. Sheldrick, Acta Cryst.
(2008). A64, 112-122
;
_computing_structure_solution 'SHELXS-97 (Sheldrick, 1990)'
_diffrn_ambient_temperature 120.0
_diffrn_detector_area_resol_mean 16.1511
_diffrn_measured_fraction_theta_full 0.9985
_diffrn_measured_fraction_theta_max 0.9985
_diffrn_measurement_details
;
  1 omega    2.00   34.25   0.7500   40.0000
omega____ theta____ kappa____ phi______ frames
    -      -25.4065   38.0000  -30.0000 43

  2 omega  -33.00   47.25   0.7500   40.0000
omega____ theta____ kappa____ phi______ frames
    -      -25.4065   38.0000  120.0000 107

  3 omega  -67.00   29.00   0.7500   40.0000
omega____ theta____ kappa____ phi______ frames
    -      -25.4065   95.0000   -3.0000 128

  4 omega   60.00  113.25   0.7500   40.0000
omega____ theta____ kappa____ phi______ frames
    -       25.7190  179.0000 -150.0000 71

  5 omega -100.00    5.75   0.7500   40.0000
omega____ theta____ kappa____ phi______ frames
    -      -25.4065  -57.0000    0.0000 141

  6 omega -115.00  -34.00   0.7500   40.0000
omega____ theta____ kappa____ phi______ frames
    -      -25.4065 -179.0000  120.0000 108

  7 omega -100.00    5.75   0.7500   40.0000
omega____ theta____ kappa____ phi______ frames
    -      -25.4065  -57.0000 -180.0000 141

  8 omega   -7.00   86.00   0.7500   40.0000
omega____ theta____ kappa____ phi______ frames
    -       25.7190   57.0000  -30.0000 124

  9 omega  -23.00   28.00   0.7500   40.0000
omega____ theta____ kappa____ phi______ frames
    -       25.7190   95.0000  176.0000 68
;
_diffrn_measurement_device_type 'Xcalibur, Sapphire3, Gemini ultra'
_diffrn_measurement_method '\w scans'
_diffrn_orient_matrix_UB_11 0.0165522000
_diffrn_orient_matrix_UB_12 -0.0224892000
_diffrn_orient_matrix_UB_13 0.0082463000
_diffrn_orient_matrix_UB_21 0.0048257000
_diffrn_orient_matrix_UB_22 0.0088358000
_diffrn_orient_matrix_UB_23 -0.0132251000
_diffrn_orient_matrix_UB_31 0.0066268000
_diffrn_orient_matrix_UB_32 0.0496900000
_diffrn_orient_matrix_UB_33 0.0060746000
_diffrn_radiation_monochromator graphite
_diffrn_radiation_type 'Mo K\a'
_diffrn_radiation_wavelength 0.7107
_diffrn_reflns_av_R_equivalents 0.2077
_diffrn_reflns_av_unetI/netI 0.1902
_diffrn_reflns_limit_h_max 52
_diffrn_reflns_limit_h_min -53
_diffrn_reflns_limit_k_max 16
_diffrn_reflns_limit_k_min -16
_diffrn_reflns_limit_l_max 55
_diffrn_reflns_limit_l_min -59
_diffrn_reflns_number 118863
_diffrn_reflns_theta_full 27.50
_diffrn_reflns_theta_max 27.50
_diffrn_reflns_theta_min 2.63
_diffrn_source 'Enhance (Mo) X-ray Source'
_exptl_absorpt_coefficient_mu 0.443
_exptl_absorpt_correction_T_max 0.982
_exptl_absorpt_correction_T_min 0.853
_exptl_absorpt_correction_type analytical
_exptl_absorpt_process_details
;
CrysAlisPro, Agilent Technologies,
Version 1.171.36.20 (release 27-06-2012 CrysAlis171 .NET)
(compiled Jul 11 2012,15:38:31)
Analytical numeric absorption correction using a multifaceted crystal
            model based on expressions derived by R.C. Clark & J.S. Reid.
(Clark, R. C. & Reid, J. S. (1995). Acta Cryst. A51, 887-897)
;
_exptl_crystal_colour colourless
_exptl_crystal_colour_lustre clear
_exptl_crystal_colour_modifier light
_exptl_crystal_colour_primary colourless
_exptl_crystal_density_diffrn 1.538
_exptl_crystal_density_method 'not measured'
_exptl_crystal_description prism
_exptl_crystal_F_000 10704
_exptl_crystal_size_max 0.6726
_exptl_crystal_size_mid 0.1765
_exptl_crystal_size_min 0.0362
_refine_diff_density_max 0.890
_refine_diff_density_min -0.659
_refine_diff_density_rms 0.100
_refine_ls_extinction_method none
_refine_ls_goodness_of_fit_ref 0.998
_refine_ls_hydrogen_treatment constr
_refine_ls_matrix_type full
_refine_ls_number_parameters 1387
_refine_ls_number_reflns 25414
_refine_ls_number_restraints 0
_refine_ls_restrained_S_all 0.998
_refine_ls_R_factor_all 0.2262
_refine_ls_R_factor_gt 0.0973
_refine_ls_shift/su_max 0.001
_refine_ls_shift/su_mean 0.000
_refine_ls_structure_factor_coef Fsqd
_refine_ls_weighting_details 'calc w=1/[\s^2^(Fo^2^)+(0.1000P)^2^+0.0000P] where P=(Fo^2^+2Fc^2^)/3'
_refine_ls_weighting_scheme calc
_refine_ls_wR_factor_gt 0.2059
_refine_ls_wR_factor_ref 0.2819
_reflns_number_gt 10209
_reflns_number_total 25414
_reflns_threshold_expression >2sigma(I)
_cod_data_source_file c3dt53001a.txt
_cod_data_source_block bishep_kpf6_meoh
_cod_original_cell_volume 22457.2(13)
_cod_database_code 7029098
_chemical_oxdiff_formula 'C12 H20 N2 O3 K P F6'
_reflns_odcompleteness_completeness 99.85
_reflns_odcompleteness_iscentric 1
_reflns_odcompleteness_theta 26.32
_olex2_refinement_description
;
1. Fixed Uiso
 At 1.2 times of:
  {H6A,H6B} of C6, {H8A,H8B} of C8, {H21A,H21B} of C21, {H5A,H5B} of C5, {H2C,
  H2D} of C2, {H50A,H50B} of C50, {H56A,H56B} of C56, {H66A,H66B} of C66, {H64A,
  H64B} of C64, {H52A,H52B} of C52, {H16A,H16B} of C16, {H26A,H26B} of C26,
  {H38A,H38B} of C38, {H20,H2B} of C20, {H34A,H34B} of C34, {H29A,H29B} of C29,
  {H47A,H47B} of C47, {H57A,H57B} of C57, {H65A,H65B} of C65, {H6,H68} of C68,
  {H31A,H31B} of C31, {H53A,H53B} of C53, {H9A,H9B} of C9, {H51A,H51B} of C51,
  {H40A,H40B} of C40, {H45A,H45B} of C45, {H54A,H54B} of C54, {H55A,H55B} of
  C55, {H27A,H27B} of C27, {H23A,H23B} of C23, {H4,H41} of C41, {H22A,H22B} of
  C22, {H43A,H43B} of C43, {H15A,H15B} of C15, {H4A,H4B} of C4, {H18A,H18B} of
  C18, {H14A,H14B} of C14, {H19A,H19B} of C19, {H62A,H62B} of C62, {H7A,H7B} of
  C7, {H32A,H32B} of C32, {H33A,H33B} of C33, {H44A,H44B} of C44, {H42A,H42B}
  of C42, {H35A,H35B} of C35, {H11A,H11B} of C11, {H2A,H17} of C17, {H63A,H63B}
  of C63, {H46A,H46B} of C46, {H59A,H59B} of C59, {H10A,H10B} of C10, {H30A,
  H30B} of C30, {H67A,H67B} of C67, {H3A,H3B} of C3, {H71A,H71B} of C71, {H28A,
  H28B} of C28, {H39A,H39B} of C39, {H70A,H70B} of C70, {H69A,H69B} of C69,
  {H58A,H58B} of C58
2. Others
 Fixed Sof: O3S(0.5) O4S(0.5)
3.a Secondary CH2 refined with riding coordinates:
 C6(H6A,H6B), C8(H8A,H8B), C21(H21A,H21B), C5(H5A,H5B), C2(H2C,H2D), C23(H23A,
 H23B), C41(H4,H41), C22(H22A,H22B), C43(H43A,H43B), C15(H15A,H15B), C4(H4A,
 H4B), C18(H18A,H18B), C14(H14A,H14B), C19(H19A,H19B), C62(H62A,H62B), C7(H7A,
 H7B), C32(H32A,H32B), C33(H33A,H33B), C44(H44A,H44B), C42(H42A,H42B), C35(H35A,
 H35B), C11(H11A,H11B), C17(H2A,H17), C63(H63A,H63B), C46(H46A,H46B), C59(H59A,
 H59B), C10(H10A,H10B), C30(H30A,H30B), C67(H67A,H67B), C3(H3A,H3B), C50(H50A,
 H50B), C56(H56A,H56B), C66(H66A,H66B), C64(H64A,H64B), C52(H52A,H52B),
 C16(H16A,H16B), C26(H26A,H26B), C38(H38A,H38B), C20(H20,H2B), C34(H34A,H34B),
 C29(H29A,H29B), C47(H47A,H47B), C57(H57A,H57B), C65(H65A,H65B), C68(H6,H68),
 C31(H31A,H31B), C53(H53A,H53B), C9(H9A,H9B), C51(H51A,H51B), C40(H40A,H40B),
 C45(H45A,H45B), C54(H54A,H54B), C55(H55A,H55B), C27(H27A,H27B), C58(H58A,H58B),
  C69(H69A,H69B), C70(H70A,H70B), C39(H39A,H39B), C28(H28A,H28B), C71(H71A,H71B)
;

loop_
_space_group_symop_id
_space_group_symop_operation_xyz
1 'x, y, z'
2 '-x, y, -z+1/2'
3 'x+1/2, y+1/2, z'
4 '-x+1/2, y+1/2, -z+1/2'
5 '-x, -y, -z'
6 'x, -y, z-1/2'
7 '-x+1/2, -y+1/2, -z'
8 'x+1/2, -y+1/2, z-1/2'

loop_
_atom_site_label
_atom_site_type_symbol
_atom_site_fract_x
_atom_site_fract_y
_atom_site_fract_z
_atom_site_U_iso_or_equiv
_atom_site_adp_type
_atom_site_occupancy
_atom_site_symmetry_multiplicity
_atom_site_calc_flag
_atom_site_refinement_flags
K5 K 0.94938(3) 0.98931(11) 0.23057(3) 0.0341(4) Uani 1 1 d .
K2 K 0.88231(3) 0.51662(11) -0.06570(3) 0.0356(4) Uani 1 1 d .
K4 K 0.78120(4) 0.84578(11) -0.12046(3) 0.0330(3) Uani 1 1 d .
K1 K 0.78203(4) 0.53297(11) -0.09824(3) 0.0364(4) Uani 1 1 d .
K3 K 0.87684(3) 0.84796(11) -0.05354(3) 0.0333(3) Uani 1 1 d .
P2 P 0.94966(4) 0.39778(14) -0.08608(4) 0.0335(4) Uani 1 1 d .
K6 K 0.95812(4) 1.31599(12) 0.21264(3) 0.0413(4) Uani 1 1 d .
P5 P 0.88440(5) 0.86831(14) 0.25086(4) 0.0365(4) Uani 1 1 d .
P1 P 0.71598(4) 0.37796(14) -0.08669(4) 0.0359(4) Uani 1 1 d .
P4 P 0.74321(5) 0.98971(15) -0.19516(5) 0.0426(5) Uani 1 1 d .
P3 P 0.91610(5) 0.98915(15) 0.01964(5) 0.0438(5) Uani 1 1 d .
F29 F 0.90682(9) 0.9679(3) 0.26817(9) 0.0408(9) Uani 1 1 d .
F28 F 0.85024(9) 0.9205(3) 0.25276(9) 0.0456(10) Uani 1 1 d .
F5 F 0.74846(9) 0.3318(3) -0.09438(10) 0.0471(10) Uani 1 1 d .
F26 F 0.91961(10) 0.8178(3) 0.24898(10) 0.0479(11) Uani 1 1 d .
O10 O 0.80853(11) 0.8883(3) -0.05723(10) 0.0385(11) Uani 1 1 d .
F30 F 0.89275(10) 0.8141(3) 0.28448(9) 0.0480(10) Uani 1 1 d .
F3 F 0.68434(10) 0.4259(3) -0.07906(9) 0.0519(11) Uani 1 1 d .
O11 O 0.73385(11) 0.9833(3) -0.10615(10) 0.0364(11) Uani 1 1 d .
F1 F 0.71128(10) 0.4667(3) -0.11296(9) 0.0474(10) Uani 1 1 d .
O8 O 0.93190(11) 0.9880(3) -0.06427(11) 0.0427(12) Uani 1 1 d .
F25 F 0.87737(10) 0.9248(3) 0.21759(9) 0.0512(11) Uani 1 1 d .
F4 F 0.74248(10) 0.4538(3) -0.06113(9) 0.0521(11) Uani 1 1 d .
F22 F 0.77240(11) 1.0526(4) -0.20207(10) 0.0619(12) Uani 1 1 d .
O3 O 0.83266(11) 0.4344(4) -0.11839(11) 0.0460(13) Uani 1 1 d .
O4 O 0.83184(12) 0.4384(4) -0.04655(12) 0.0508(13) Uani 1 1 d .
O5 O 0.92204(11) 0.4318(3) -0.00379(10) 0.0395(12) Uani 1 1 d .
F27 F 0.86286(11) 0.7700(3) 0.23346(11) 0.0646(13) Uani 1 1 d .
O12 O 0.73931(11) 0.7115(3) -0.10491(11) 0.0393(11) Uani 1 1 d .
N1 N 0.73923(13) 0.6352(4) -0.19541(11) 0.0326(13) Uani 1 1 d .
O6 O 0.88361(11) 0.6615(3) -0.02106(10) 0.0381(11) Uani 1 1 d .
F13 F 0.89083(12) 1.0199(3) -0.01565(9) 0.0648(14) Uani 1 1 d .
O16 O 0.92784(10) 1.1834(3) 0.24515(10) 0.0372(11) Uani 1 1 d .
N4 N 0.93005(13) 0.6310(4) 0.02466(11) 0.0327(13) Uani 1 1 d .
F6 F 0.72154(11) 0.2914(3) -0.06048(10) 0.0609(13) Uani 1 1 d .
F2 F 0.69048(11) 0.3034(3) -0.11271(11) 0.0681(13) Uani 1 1 d .
O2 O 0.74304(10) 0.4390(3) -0.16496(10) 0.0375(11) Uani 1 1 d .
O1 O 0.78549(10) 0.6574(3) -0.14923(10) 0.0369(11) Uani 1 1 d .
O9 O 0.84225(12) 0.9438(4) -0.10917(11) 0.0445(12) Uani 1 1 d .
F19 F 0.76169(14) 1.0218(3) -0.15889(10) 0.0770(15) Uani 1 1 d .
N7 N 0.78980(15) 1.0499(4) -0.04918(13) 0.0443(15) Uani 1 1 d .
F23 F 0.72041(12) 1.0918(4) -0.20115(12) 0.0787(15) Uani 1 1 d .
F24 F 0.72623(13) 0.9574(4) -0.23087(10) 0.0792(15) Uani 1 1 d .
N2 N 0.80502(12) 0.3329(4) -0.16123(13) 0.0335(13) Uani 1 1 d .
N6 N 0.87708(14) 1.0681(4) -0.11813(13) 0.0385(14) Uani 1 1 d .
O13 O 1.00299(12) 0.9283(5) 0.21167(14) 0.080(2) Uani 1 1 d .
C1 C 0.77235(16) 0.6575(5) -0.17847(16) 0.0327(15) Uani 1 1 d .
N3 N 0.85918(14) 0.3353(4) -0.00393(13) 0.0393(14) Uani 1 1 d .
F18 F 0.94073(14) 0.9581(4) 0.05401(10) 0.0900(18) Uani 1 1 d .
C24 C 0.89718(17) 0.6568(5) 0.00822(16) 0.0358(16) Uani 1 1 d .
O14 O 0.91846(12) 0.8671(4) 0.17037(11) 0.0462(13) Uani 1 1 d .
C12 C 0.82961(15) 0.4011(5) -0.14463(16) 0.0327(16) Uani 1 1 d .
N5 N 0.96792(14) 0.8003(5) -0.07293(15) 0.0476(16) Uani 1 1 d .
F21 F 0.76692(14) 0.8882(3) -0.18724(11) 0.0781(16) Uani 1 1 d .
N11 N 0.87095(13) 1.2326(4) 0.23163(14) 0.0425(15) Uani 1 1 d .
C6 C 0.71017(15) 0.4848(5) -0.18294(15) 0.0372(17) Uani 1 1 d .
H6A H 0.6925 0.4636 -0.1742 0.045 Uiso 1 1 calc R
H6B H 0.7024 0.4609 -0.2051 0.045 Uiso 1 1 calc R
O15 O 0.93885(17) 1.1232(4) 0.18307(12) 0.0686(18) Uani 1 1 d .
C8 C 0.77913(16) 0.2881(5) -0.15057(15) 0.0379(17) Uani 1 1 d .
H8A H 0.7856 0.3035 -0.1279 0.046 Uiso 1 1 calc R
H8B H 0.7792 0.2115 -0.1530 0.046 Uiso 1 1 calc R
N8 N 0.69398(14) 0.8079(4) -0.10154(15) 0.0423(15) Uani 1 1 d .
O18 O 0.97890(12) 1.4064(5) 0.27205(12) 0.0690(18) Uani 1 1 d .
O1S O 0.80858(13) 0.6683(4) -0.04345(12) 0.0583(15) Uani 1 1 d .
C21 C 0.93822(18) 0.6302(6) 0.05888(16) 0.0462(19) Uani 1 1 d .
H21A H 0.9610 0.6637 0.0703 0.055 Uiso 1 1 calc R
H21B H 0.9387 0.5581 0.0668 0.055 Uiso 1 1 calc R
C5 C 0.71402(16) 0.6007(5) -0.18160(15) 0.0346(16) Uani 1 1 d .
H5A H 0.6911 0.6333 -0.1932 0.041 Uiso 1 1 calc R
H5B H 0.7218 0.6240 -0.1594 0.041 Uiso 1 1 calc R
C2 C 0.79094(18) 0.6768(5) -0.20030(16) 0.0435(18) Uani 1 1 d .
H2C H 0.8056 0.6161 -0.2008 0.052 Uiso 1 1 calc R
H2D H 0.8060 0.7392 -0.1937 0.052 Uiso 1 1 calc R
C23 C 0.87862(17) 0.6787(6) 0.03039(15) 0.0418(18) Uani 1 1 d .
H23A H 0.8633 0.6199 0.0309 0.050 Uiso 1 1 calc R
H23B H 0.8645 0.7431 0.0243 0.050 Uiso 1 1 calc R
N12 N 0.93789(17) 1.5281(4) 0.27042(13) 0.0454(16) Uani 1 1 d .
O17 O 0.89601(12) 1.4138(4) 0.21416(11) 0.0475(13) Uani 1 1 d .
C36 C 0.85719(17) 0.9835(5) -0.12568(15) 0.0348(16) Uani 1 1 d .
C48 C 0.72057(17) 0.7396(5) -0.09053(17) 0.0385(17) Uani 1 1 d .
C41 C 0.78260(17) 1.0924(5) -0.08004(15) 0.0397(17) Uani 1 1 d .
H4 H 0.7960 1.0528 -0.0905 0.048 Uiso 1 1 calc R
H41 H 0.7908 1.1655 -0.0779 0.048 Uiso 1 1 calc R
O7 O 0.91342(12) 0.7357(4) -0.08219(12) 0.0561(15) Uani 1 1 d .
O2S O 0.84543(11) 0.6872(3) -0.10041(10) 0.0410(12) Uani 1 1 d .
C49 C 1.00352(17) 0.8857(7) 0.18778(18) 0.052(2) Uani 1 1 d .
C22 C 0.90881(18) 0.6922(6) 0.06256(16) 0.0475(19) Uani 1 1 d .
H22A H 0.9153 0.7665 0.0668 0.057 Uiso 1 1 calc R
H22B H 0.9024 0.6641 0.0799 0.057 Uiso 1 1 calc R
C43 C 0.69755(16) 0.9764(6) -0.12470(17) 0.0441(18) Uani 1 1 d .
H43A H 0.6927 1.0124 -0.1451 0.053 Uiso 1 1 calc R
H43B H 0.6840 1.0114 -0.1136 0.053 Uiso 1 1 calc R
C25 C 0.93838(18) 0.7525(6) -0.09041(19) 0.048(2) Uani 1 1 d .
F17 F 0.89654(18) 1.0741(5) 0.03146(12) 0.137(3) Uani 1 1 d .
C13 C 0.83495(17) 0.4048(5) -0.02081(17) 0.0399(17) Uani 1 1 d .
C15 C 0.8308(2) 0.3824(7) 0.03064(18) 0.059(2) Uani 1 1 d .
H15A H 0.8418 0.4353 0.0471 0.071 Uiso 1 1 calc R
H15B H 0.8135 0.3428 0.0365 0.071 Uiso 1 1 calc R
C4 C 0.73082(19) 0.6388(6) -0.22957(15) 0.049(2) Uani 1 1 d .
H4A H 0.7092 0.6788 -0.2403 0.058 Uiso 1 1 calc R
H4B H 0.7281 0.5677 -0.2386 0.058 Uiso 1 1 calc R
C18 C 0.92064(18) 0.3220(5) 0.00120(18) 0.049(2) Uani 1 1 d .
H18A H 0.9278 0.3068 0.0240 0.059 Uiso 1 1 calc R
H18B H 0.9365 0.2846 -0.0070 0.059 Uiso 1 1 calc R
C14 C 0.81346(18) 0.4343(6) -0.00120(16) 0.050(2) Uani 1 1 d .
H14A H 0.8131 0.5109 0.0012 0.060 Uiso 1 1 calc R
H14B H 0.7892 0.4093 -0.0114 0.060 Uiso 1 1 calc R
C37 C 0.80082(16) 0.9520(6) -0.04076(16) 0.0377(17) Uani 1 1 d .
C19 C 0.95594(17) 0.4727(6) 0.01297(17) 0.0462(19) Uani 1 1 d .
H19A H 0.9727 0.4461 0.0037 0.055 Uiso 1 1 calc R
H19B H 0.9640 0.4512 0.0354 0.055 Uiso 1 1 calc R
F15 F 0.93159(17) 0.8990(4) 0.00621(11) 0.110(2) Uani 1 1 d .
C62 C 0.90202(18) 1.2047(5) 0.28527(16) 0.0432(18) Uani 1 1 d .
H62A H 0.9149 1.2655 0.2974 0.052 Uiso 1 1 calc R
H62B H 0.9125 1.1400 0.2967 0.052 Uiso 1 1 calc R
C61 C 0.90214(17) 1.2044(5) 0.25232(17) 0.0373(17) Uani 1 1 d .
C7 C 0.74309(17) 0.3280(5) -0.16807(18) 0.0443(19) Uani 1 1 d .
H7A H 0.7356 0.3087 -0.1906 0.053 Uiso 1 1 calc R
H7B H 0.7266 0.2965 -0.1594 0.053 Uiso 1 1 calc R
C32 C 0.88844(19) 1.1168(5) -0.08722(17) 0.0479(19) Uani 1 1 d .
H32A H 0.8741 1.0899 -0.0756 0.058 Uiso 1 1 calc R
H32B H 0.8845 1.1929 -0.0899 0.058 Uiso 1 1 calc R
N9 N 0.98635(16) 0.7996(5) 0.17546(14) 0.0469(16) Uani 1 1 d .
C33 C 0.8922(2) 1.0942(6) -0.14142(17) 0.059(2) Uani 1 1 d .
H33A H 0.9173 1.0759 -0.1337 0.071 Uiso 1 1 calc R
H33B H 0.8897 1.1695 -0.1465 0.071 Uiso 1 1 calc R
N10 N 0.90155(16) 1.0582(6) 0.13627(14) 0.0566(19) Uani 1 1 d .
C44 C 0.68649(18) 0.8648(6) -0.13061(17) 0.0474(19) Uani 1 1 d .
H44A H 0.6612 0.8617 -0.1430 0.057 Uiso 1 1 calc R
H44B H 0.6987 0.8316 -0.1432 0.057 Uiso 1 1 calc R
C42 C 0.74459(18) 1.0899(5) -0.10076(16) 0.0411(17) Uani 1 1 d .
H42A H 0.7307 1.1269 -0.0903 0.049 Uiso 1 1 calc R
H42B H 0.7410 1.1250 -0.1211 0.049 Uiso 1 1 calc R
C35 C 0.85480(19) 0.9444(6) -0.15775(15) 0.0448(19) Uani 1 1 d .
H35A H 0.8674 0.8776 -0.1559 0.054 Uiso 1 1 calc R
H35B H 0.8302 0.9342 -0.1718 0.054 Uiso 1 1 calc R
C11 C 0.85118(18) 0.4294(6) -0.16353(18) 0.055(2) Uani 1 1 d .
H11A H 0.8758 0.4098 -0.1522 0.066 Uiso 1 1 calc R
H11B H 0.8499 0.5052 -0.1678 0.066 Uiso 1 1 calc R
C17 C 0.88385(19) 0.2874(5) -0.01589(18) 0.051(2) Uani 1 1 d .
H2A H 0.8770 0.3047 -0.0385 0.061 Uiso 1 1 calc R
H17 H 0.8826 0.2108 -0.0141 0.061 Uiso 1 1 calc R
C63 C 0.86325(19) 1.2114(7) 0.27986(18) 0.059(2) Uani 1 1 d .
H63A H 0.8594 1.2544 0.2963 0.071 Uiso 1 1 calc R
H63B H 0.8533 1.1412 0.2799 0.071 Uiso 1 1 calc R
C46 C 0.6913(2) 0.7474(7) -0.0537(2) 0.082(3) Uani 1 1 d .
H46A H 0.6970 0.7749 -0.0321 0.099 Uiso 1 1 calc R
H46B H 0.6735 0.6921 -0.0576 0.099 Uiso 1 1 calc R
C59 C 0.9492(2) 1.1453(6) 0.13399(16) 0.053(2) Uani 1 1 d .
H59A H 0.9696 1.1000 0.1369 0.064 Uiso 1 1 calc R
H59B H 0.9573 1.2182 0.1387 0.064 Uiso 1 1 calc R
C10 C 0.8359(2) 0.3688(7) -0.19389(17) 0.058(2) Uani 1 1 d .
H10A H 0.8288 0.4168 -0.2122 0.069 Uiso 1 1 calc R
H10B H 0.8533 0.3193 -0.1961 0.069 Uiso 1 1 calc R
C30 C 0.96769(17) 0.9680(6) -0.04594(19) 0.053(2) Uani 1 1 d .
H30A H 0.9739 0.9989 -0.0247 0.063 Uiso 1 1 calc R
H30B H 0.9827 0.9998 -0.0562 0.063 Uiso 1 1 calc R
F14 F 0.94210(14) 1.0702(4) 0.01799(16) 0.130(3) Uani 1 1 d .
C67 C 0.8948(2) 1.5242(6) 0.21574(19) 0.066(3) Uani 1 1 d .
H67A H 0.8761 1.5457 0.2233 0.080 Uiso 1 1 calc R
H67B H 0.8897 1.5547 0.1946 0.080 Uiso 1 1 calc R
C3 C 0.76237(19) 0.6939(6) -0.23259(17) 0.051(2) Uani 1 1 d .
H3A H 0.7688 0.6624 -0.2495 0.061 Uiso 1 1 calc R
H3B H 0.7577 0.7691 -0.2370 0.061 Uiso 1 1 calc R
C50 C 1.02423(17) 0.9202(6) 0.16799(19) 0.059(2) Uani 1 1 d .
H50A H 1.0493 0.9052 0.1789 0.070 Uiso 1 1 calc R
H50B H 1.0212 0.9958 0.1634 0.070 Uiso 1 1 calc R
C56 C 0.8780(2) 1.0040(8) 0.14894(19) 0.072(3) Uani 1 1 d .
H56A H 0.8536 1.0191 0.1354 0.087 Uiso 1 1 calc R
H56B H 0.8820 1.0305 0.1704 0.087 Uiso 1 1 calc R
C66 C 0.86341(18) 1.3700(6) 0.19341(18) 0.055(2) Uani 1 1 d .
H66A H 0.8600 1.3849 0.1712 0.066 Uiso 1 1 calc R
H66B H 0.8438 1.4008 0.1980 0.066 Uiso 1 1 calc R
C64 C 0.84708(19) 1.2630(7) 0.24723(18) 0.056(2) Uani 1 1 d .
H64A H 0.8233 1.2364 0.2356 0.067 Uiso 1 1 calc R
H64B H 0.8462 1.3397 0.2491 0.067 Uiso 1 1 calc R
C52 C 0.9909(2) 0.7651(6) 0.14649(18) 0.061(2) Uani 1 1 d .
H52A H 0.9681 0.7507 0.1296 0.073 Uiso 1 1 calc R
H52B H 1.0054 0.7014 0.1503 0.073 Uiso 1 1 calc R
F16 F 0.88822(15) 0.9095(6) 0.0207(2) 0.166(4) Uani 1 1 d .
C16 C 0.8579(2) 0.3104(6) 0.02717(17) 0.059(2) Uani 1 1 d .
H16A H 0.8808 0.3228 0.0441 0.071 Uiso 1 1 calc R
H16B H 0.8512 0.2367 0.0280 0.071 Uiso 1 1 calc R
C26 C 0.9410(2) 0.7216(6) -0.12140(19) 0.061(2) Uani 1 1 d .
H26A H 0.9351 0.6470 -0.1259 0.073 Uiso 1 1 calc R
H26B H 0.9251 0.7640 -0.1389 0.073 Uiso 1 1 calc R
C38 C 0.8019(2) 0.9336(6) -0.00779(17) 0.054(2) Uani 1 1 d .
H38A H 0.7848 0.8797 -0.0077 0.065 Uiso 1 1 calc R
H38B H 0.8254 0.9106 0.0062 0.065 Uiso 1 1 calc R
C20 C 0.95365(16) 0.5886(5) 0.01044(15) 0.0396(17) Uani 1 1 d .
H20 H 0.9771 0.6189 0.0211 0.047 Uiso 1 1 calc R
H2B H 0.9454 0.6089 -0.0121 0.047 Uiso 1 1 calc R
C34 C 0.8717(2) 1.0293(7) -0.1702(2) 0.075(3) Uani 1 1 d .
H34A H 0.8538 1.0723 -0.1860 0.090 Uiso 1 1 calc R
H34B H 0.8873 0.9990 -0.1800 0.090 Uiso 1 1 calc R
C29 C 0.97323(18) 0.8518(6) -0.04331(17) 0.052(2) Uani 1 1 d .
H29A H 0.9973 0.8376 -0.0286 0.062 Uiso 1 1 calc R
H29B H 0.9571 0.8211 -0.0341 0.062 Uiso 1 1 calc R
C47 C 0.7236(2) 0.7066(6) -0.05828(19) 0.053(2) Uani 1 1 d .
H47A H 0.7449 0.7363 -0.0422 0.064 Uiso 1 1 calc R
H47B H 0.7247 0.6297 -0.0565 0.064 Uiso 1 1 calc R
C60 C 0.9303(2) 1.1108(6) 0.15460(18) 0.053(2) Uani 1 1 d .
C57 C 0.8993(2) 1.0491(9) 0.10355(18) 0.086(3) Uani 1 1 d .
H57A H 0.8751 1.0592 0.0886 0.103 Uiso 1 1 calc R
H57B H 0.9078 0.9804 0.0996 0.103 Uiso 1 1 calc R
F20 F 0.71454(16) 0.9254(4) -0.18759(14) 0.105(2) Uani 1 1 d .
C65 C 0.86489(18) 1.2553(7) 0.19894(17) 0.054(2) Uani 1 1 d .
H65A H 0.8427 1.2231 0.1853 0.065 Uiso 1 1 calc R
H65B H 0.8839 1.2248 0.1933 0.065 Uiso 1 1 calc R
C68 C 0.9297(2) 1.5617(6) 0.23824(19) 0.066(3) Uani 1 1 d .
H6 H 0.9480 1.5361 0.2309 0.080 Uiso 1 1 calc R
H68 H 0.9301 1.6388 0.2377 0.080 Uiso 1 1 calc R
C31 C 0.92621(19) 1.0975(6) -0.06788(17) 0.051(2) Uani 1 1 d .
H31A H 0.9410 1.1280 -0.0785 0.061 Uiso 1 1 calc R
H31B H 0.9324 1.1308 -0.0469 0.061 Uiso 1 1 calc R
C53 C 0.9647(3) 0.7434(6) 0.1885(2) 0.067(3) Uani 1 1 d .
H53A H 0.9703 0.7659 0.2105 0.080 Uiso 1 1 calc R
H53B H 0.9700 0.6681 0.1887 0.080 Uiso 1 1 calc R
C9 C 0.8049(2) 0.3108(7) -0.19256(19) 0.069(3) Uani 1 1 d .
H9A H 0.7831 0.3361 -0.2090 0.083 Uiso 1 1 calc R
H9B H 0.8071 0.2350 -0.1955 0.083 Uiso 1 1 calc R
C51 C 1.0089(2) 0.8559(7) 0.1377(2) 0.067(3) Uani 1 1 d .
H51A H 0.9921 0.8978 0.1207 0.080 Uiso 1 1 calc R
H51B H 1.0275 0.8310 0.1306 0.080 Uiso 1 1 calc R
C40 C 0.7812(2) 1.1059(6) -0.02505(18) 0.068(3) Uani 1 1 d .
H40A H 0.7558 1.1188 -0.0320 0.081 Uiso 1 1 calc R
H40B H 0.7937 1.1734 -0.0200 0.081 Uiso 1 1 calc R
C45 C 0.6787(2) 0.8348(7) -0.0783(2) 0.070(3) Uani 1 1 d .
H45A H 0.6530 0.8360 -0.0880 0.084 Uiso 1 1 calc R
H45B H 0.6871 0.9036 -0.0687 0.084 Uiso 1 1 calc R
C54 C 0.9263(2) 0.7594(6) 0.1703(2) 0.066(3) Uani 1 1 d .
H54A H 0.9201 0.7345 0.1484 0.079 Uiso 1 1 calc R
H54B H 0.9126 0.7191 0.1803 0.079 Uiso 1 1 calc R
C55 C 0.88381(19) 0.8890(8) 0.15035(18) 0.071(3) Uani 1 1 d .
H55A H 0.8674 0.8545 0.1585 0.086 Uiso 1 1 calc R
H55B H 0.8795 0.8618 0.1289 0.086 Uiso 1 1 calc R
C27 C 0.9778(3) 0.7412(8) -0.1175(3) 0.104(4) Uani 1 1 d .
H27A H 0.9791 0.7744 -0.1367 0.124 Uiso 1 1 calc R
H27B H 0.9911 0.6752 -0.1136 0.124 Uiso 1 1 calc R
C58 C 0.9227(2) 1.1361(7) 0.10085(18) 0.071(3) Uani 1 1 d .
H58A H 0.9340 1.1179 0.0858 0.085 Uiso 1 1 calc R
H58B H 0.9095 1.2018 0.0940 0.085 Uiso 1 1 calc R
C69 C 0.9233(2) 1.5786(6) 0.29134(18) 0.067(3) Uani 1 1 d .
H69A H 0.8977 1.5861 0.2811 0.081 Uiso 1 1 calc R
H69B H 0.9338 1.6483 0.2978 0.081 Uiso 1 1 calc R
C70 C 0.9327(2) 1.5047(7) 0.31958(19) 0.065(2) Uani 1 1 d .
H70A H 0.9137 1.4545 0.3172 0.078 Uiso 1 1 calc R
H70B H 0.9381 1.5437 0.3396 0.078 Uiso 1 1 calc R
C39 C 0.7932(4) 1.0340(10) 0.0027(2) 0.141(6) Uani 1 1 d .
H39A H 0.8138 1.0634 0.0195 0.170 Uiso 1 1 calc R
H39B H 0.7745 1.0247 0.0112 0.170 Uiso 1 1 calc R
C28 C 0.9921(2) 0.8129(7) -0.0897(2) 0.081(3) Uani 1 1 d .
H28A H 1.0160 0.7924 -0.0761 0.097 Uiso 1 1 calc R
H28B H 0.9924 0.8859 -0.0965 0.097 Uiso 1 1 calc R
P6 P 0.92197(5) 0.45913(15) 0.13447(5) 0.0479(5) Uani 1 1 d .
F31 F 0.93932(12) 0.5613(3) 0.12748(9) 0.0588(12) Uani 1 1 d .
F34 F 0.89136(11) 0.5246(4) 0.13739(12) 0.0781(15) Uani 1 1 d .
F35 F 0.94308(14) 0.4840(4) 0.17162(11) 0.0885(17) Uani 1 1 d .
F36 F 0.90720(14) 0.3575(3) 0.14424(14) 0.0911(18) Uani 1 1 d .
F33 F 0.90257(19) 0.4382(5) 0.09945(13) 0.140(3) Uani 1 1 d .
F32 F 0.95412(15) 0.3958(4) 0.13394(19) 0.128(3) Uani 1 1 d .
O3S O 0.9962(2) 1.1525(6) 0.2655(2) 0.036(2) Uani 0.50 1 d P
O4S O 1.0113(2) 1.1854(8) 0.1974(2) 0.054(3) Uani 0.50 1 d P
F7 F 0.92231(9) 0.4865(3) -0.10427(9) 0.0458(10) Uani 1 1 d .
F9 F 0.92121(10) 0.3508(3) -0.07349(10) 0.0523(11) Uani 1 1 d .
F11 F 0.97744(10) 0.4463(3) -0.09873(10) 0.0578(12) Uani 1 1 d .
F12 F 0.97637(9) 0.3100(3) -0.06770(10) 0.0528(11) Uani 1 1 d .
F8 F 0.93532(10) 0.3245(3) -0.11615(9) 0.0535(11) Uani 1 1 d .
F10 F 0.96317(11) 0.4723(3) -0.05593(9) 0.0567(12) Uani 1 1 d .
C72 C 0.96202(19) 1.4559(6) 0.28473(17) 0.0437(18) Uani 1 1 d .
C71 C 0.9651(2) 1.4498(6) 0.31824(18) 0.056(2) Uani 1 1 d .
H71A H 0.9866 1.4851 0.3321 0.068 Uiso 1 1 calc R
H71B H 0.9658 1.3762 0.3250 0.068 Uiso 1 1 calc R

loop_
_atom_site_aniso_label
_atom_site_aniso_U_11
_atom_site_aniso_U_22
_atom_site_aniso_U_33
_atom_site_aniso_U_23
_atom_site_aniso_U_13
_atom_site_aniso_U_12
K5 0.0272(8) 0.0428(8) 0.0331(8) 0.0048(7) 0.0120(6) 0.0024(6)
K2 0.0255(7) 0.0458(9) 0.0316(8) -0.0060(7) 0.0057(6) 0.0033(7)
K4 0.0321(8) 0.0362(8) 0.0304(8) -0.0003(7) 0.0111(6) -0.0046(6)
K1 0.0276(8) 0.0412(8) 0.0375(9) 0.0055(7) 0.0087(7) 0.0026(7)
K3 0.0293(8) 0.0383(8) 0.0299(8) -0.0028(7) 0.0078(6) 0.0001(6)
P2 0.0231(9) 0.0406(10) 0.0348(10) -0.0036(8) 0.0082(8) 0.0003(8)
K6 0.0334(8) 0.0544(10) 0.0321(9) 0.0073(7) 0.0073(7) -0.0076(7)
P5 0.0309(10) 0.0373(10) 0.0418(11) -0.0018(9) 0.0141(8) -0.0028(8)
P1 0.0294(10) 0.0447(11) 0.0354(10) 0.0021(9) 0.0141(8) 0.0012(8)
P4 0.0529(12) 0.0418(11) 0.0355(11) 0.0062(9) 0.0190(10) 0.0026(9)
P3 0.0492(12) 0.0436(11) 0.0342(11) -0.0018(9) 0.0101(9) 0.0034(10)
F29 0.033(2) 0.040(2) 0.046(2) -0.0025(19) 0.0106(18) -0.0035(17)
F28 0.026(2) 0.064(3) 0.047(3) 0.000(2) 0.0138(18) 0.0044(19)
F5 0.036(2) 0.047(2) 0.065(3) -0.003(2) 0.027(2) 0.0044(19)
F26 0.038(2) 0.046(2) 0.067(3) 0.001(2) 0.029(2) 0.0043(19)
O10 0.037(3) 0.042(3) 0.037(3) 0.002(2) 0.015(2) 0.008(2)
F30 0.051(3) 0.049(2) 0.049(3) 0.020(2) 0.024(2) 0.005(2)
F3 0.040(2) 0.070(3) 0.051(3) 0.011(2) 0.023(2) 0.019(2)
O11 0.035(3) 0.039(3) 0.034(3) 0.000(2) 0.012(2) 0.003(2)
F1 0.040(2) 0.059(3) 0.043(2) 0.018(2) 0.0147(19) 0.009(2)
O8 0.036(3) 0.044(3) 0.041(3) -0.008(2) 0.006(2) -0.008(2)
F25 0.053(3) 0.072(3) 0.028(2) 0.004(2) 0.0140(19) -0.003(2)
F4 0.043(2) 0.064(3) 0.040(2) -0.011(2) 0.0033(19) -0.002(2)
F22 0.047(3) 0.090(3) 0.050(3) 0.006(2) 0.019(2) -0.010(2)
O3 0.027(3) 0.067(3) 0.040(3) -0.021(3) 0.007(2) -0.006(2)
O4 0.036(3) 0.071(4) 0.039(3) 0.019(3) 0.007(2) 0.007(3)
O5 0.030(3) 0.039(3) 0.041(3) 0.000(2) 0.004(2) 0.007(2)
F27 0.057(3) 0.066(3) 0.074(3) -0.022(3) 0.026(3) -0.022(2)
O12 0.040(3) 0.039(3) 0.046(3) 0.005(2) 0.025(2) 0.006(2)
N1 0.029(3) 0.050(3) 0.019(3) -0.003(3) 0.008(2) -0.007(3)
O6 0.032(3) 0.047(3) 0.030(3) 0.002(2) 0.005(2) 0.008(2)
F13 0.091(3) 0.046(2) 0.034(2) -0.010(2) -0.004(2) 0.016(2)
O16 0.021(2) 0.051(3) 0.043(3) 0.000(2) 0.016(2) 0.002(2)
N4 0.030(3) 0.048(3) 0.019(3) -0.001(3) 0.006(2) -0.002(3)
F6 0.060(3) 0.064(3) 0.068(3) 0.033(2) 0.034(2) 0.015(2)
F2 0.048(3) 0.078(3) 0.070(3) -0.025(3) 0.012(2) -0.025(2)
O2 0.027(2) 0.049(3) 0.032(3) 0.003(2) 0.005(2) 0.000(2)
O1 0.024(2) 0.048(3) 0.034(3) -0.001(2) 0.006(2) -0.004(2)
O9 0.041(3) 0.058(3) 0.035(3) 0.005(2) 0.014(2) -0.014(2)
F19 0.131(5) 0.055(3) 0.035(3) 0.003(2) 0.019(3) -0.002(3)
N7 0.046(4) 0.050(4) 0.033(3) -0.004(3) 0.009(3) 0.016(3)
F23 0.065(3) 0.073(3) 0.097(4) 0.001(3) 0.028(3) 0.022(3)
F24 0.090(4) 0.088(4) 0.037(3) -0.005(3) -0.004(3) -0.018(3)
N2 0.020(3) 0.043(3) 0.038(3) -0.011(3) 0.012(2) -0.006(2)
N6 0.045(4) 0.042(3) 0.032(3) -0.004(3) 0.018(3) -0.006(3)
O13 0.025(3) 0.138(5) 0.073(4) -0.066(4) 0.013(3) -0.004(3)
C1 0.030(4) 0.033(4) 0.034(4) -0.003(3) 0.011(3) 0.001(3)
N3 0.042(3) 0.037(3) 0.036(3) 0.005(3) 0.010(3) -0.006(3)
F18 0.116(4) 0.091(4) 0.035(3) 0.002(3) -0.005(3) 0.052(3)
C24 0.031(4) 0.036(4) 0.035(4) 0.008(3) 0.005(3) 0.001(3)
O14 0.036(3) 0.056(3) 0.049(3) -0.012(3) 0.019(2) -0.013(2)
C12 0.015(3) 0.044(4) 0.034(4) -0.009(3) 0.002(3) 0.000(3)
N5 0.025(3) 0.054(4) 0.067(4) -0.015(3) 0.021(3) -0.007(3)
F21 0.106(4) 0.049(3) 0.061(3) -0.004(2) 0.009(3) 0.022(3)
N11 0.024(3) 0.059(4) 0.047(4) 0.013(3) 0.015(3) 0.003(3)
C6 0.021(3) 0.050(4) 0.033(4) 0.005(3) 0.001(3) -0.003(3)
O15 0.130(5) 0.044(3) 0.028(3) 0.005(3) 0.024(3) -0.004(3)
C8 0.034(4) 0.039(4) 0.035(4) -0.006(3) 0.005(3) -0.005(3)
N8 0.030(3) 0.042(3) 0.063(4) 0.010(3) 0.026(3) 0.004(3)
O18 0.032(3) 0.107(5) 0.060(4) -0.047(3) 0.007(3) 0.017(3)
O1S 0.044(3) 0.066(4) 0.058(4) 0.003(3) 0.011(3) 0.003(3)
C21 0.043(4) 0.067(5) 0.032(4) 0.004(4) 0.018(3) 0.012(4)
C5 0.024(3) 0.052(4) 0.028(4) 0.000(3) 0.009(3) 0.000(3)
C2 0.044(4) 0.045(4) 0.046(5) -0.001(4) 0.021(4) -0.002(3)
C23 0.032(4) 0.053(5) 0.041(4) 0.001(4) 0.014(3) 0.010(3)
N12 0.074(5) 0.037(3) 0.034(4) 0.006(3) 0.031(3) 0.010(3)
O17 0.041(3) 0.053(3) 0.045(3) 0.017(3) 0.012(2) 0.009(2)
C36 0.032(4) 0.041(4) 0.029(4) 0.004(3) 0.008(3) -0.005(3)
C48 0.037(4) 0.033(4) 0.051(5) -0.003(3) 0.023(4) 0.002(3)
C41 0.047(4) 0.040(4) 0.033(4) 0.006(3) 0.015(3) 0.003(3)
O7 0.030(3) 0.079(4) 0.062(4) -0.029(3) 0.020(3) -0.010(3)
O2S 0.039(3) 0.044(3) 0.036(3) -0.002(2) 0.008(2) -0.004(2)
C49 0.021(4) 0.075(6) 0.046(5) -0.025(4) -0.004(3) 0.009(4)
C22 0.048(5) 0.063(5) 0.034(4) 0.005(4) 0.017(4) 0.016(4)
C43 0.022(4) 0.063(5) 0.043(4) 0.010(4) 0.007(3) 0.008(3)
C25 0.033(4) 0.046(4) 0.064(6) -0.018(4) 0.017(4) 0.003(4)
F17 0.180(7) 0.185(6) 0.043(3) 0.020(4) 0.036(4) 0.130(5)
C13 0.026(4) 0.047(4) 0.040(4) 0.006(4) 0.003(3) -0.002(3)
C15 0.060(5) 0.074(6) 0.041(5) 0.014(4) 0.016(4) 0.000(5)
C4 0.047(5) 0.073(5) 0.025(4) -0.008(4) 0.014(3) -0.014(4)
C18 0.045(5) 0.049(5) 0.052(5) 0.007(4) 0.015(4) 0.018(4)
C14 0.036(4) 0.072(5) 0.039(4) 0.003(4) 0.011(4) -0.011(4)
C37 0.026(4) 0.050(5) 0.033(4) 0.007(4) 0.007(3) 0.003(3)
C19 0.027(4) 0.065(5) 0.042(4) -0.005(4) 0.007(3) 0.007(4)
F15 0.155(6) 0.095(4) 0.054(3) -0.017(3) 0.007(3) 0.074(4)
C62 0.045(4) 0.044(4) 0.046(5) 0.008(4) 0.023(4) 0.012(3)
C61 0.031(4) 0.036(4) 0.044(4) 0.004(3) 0.013(3) -0.004(3)
C7 0.034(4) 0.037(4) 0.063(5) -0.004(4) 0.019(4) -0.005(3)
C32 0.053(5) 0.043(4) 0.045(5) -0.007(4) 0.014(4) -0.009(4)
N9 0.049(4) 0.057(4) 0.038(4) 0.000(3) 0.019(3) 0.008(3)
C33 0.063(5) 0.079(6) 0.035(4) -0.006(4) 0.016(4) -0.035(5)
N10 0.035(4) 0.106(6) 0.030(4) 0.010(4) 0.012(3) 0.029(4)
C44 0.029(4) 0.059(5) 0.054(5) 0.007(4) 0.015(4) -0.001(4)
C42 0.048(4) 0.040(4) 0.033(4) 0.001(3) 0.013(3) 0.000(3)
C35 0.044(4) 0.057(5) 0.030(4) -0.008(4) 0.010(3) -0.010(4)
C11 0.026(4) 0.079(6) 0.058(5) 0.006(5) 0.014(4) -0.010(4)
C17 0.060(5) 0.036(4) 0.054(5) -0.003(4) 0.019(4) 0.006(4)
C63 0.047(5) 0.086(6) 0.053(5) 0.033(5) 0.029(4) 0.018(4)
C46 0.083(7) 0.085(7) 0.107(8) 0.043(6) 0.070(6) 0.038(6)
C59 0.081(6) 0.042(4) 0.034(4) -0.001(4) 0.020(4) 0.016(4)
C10 0.058(5) 0.082(6) 0.034(5) -0.007(4) 0.017(4) 0.003(5)
C30 0.029(4) 0.059(5) 0.062(5) -0.024(4) 0.007(4) -0.010(4)
F14 0.069(4) 0.098(4) 0.171(6) 0.059(4) -0.020(4) -0.044(3)
C67 0.099(7) 0.057(5) 0.042(5) 0.019(4) 0.024(5) 0.020(5)
C3 0.061(5) 0.064(5) 0.038(4) -0.008(4) 0.031(4) -0.023(4)
C50 0.019(4) 0.076(6) 0.073(6) -0.031(5) 0.007(4) 0.000(4)
C56 0.037(5) 0.147(9) 0.037(5) 0.021(6) 0.018(4) 0.036(6)
C66 0.034(4) 0.083(6) 0.044(5) 0.013(5) 0.008(4) 0.015(4)
C64 0.043(5) 0.082(6) 0.058(5) 0.017(5) 0.036(4) 0.016(4)
C52 0.079(6) 0.061(5) 0.049(5) -0.016(4) 0.031(5) -0.013(5)
F16 0.063(4) 0.170(6) 0.246(9) 0.144(6) 0.034(5) 0.005(4)
C16 0.063(6) 0.068(5) 0.036(5) 0.012(4) 0.007(4) 0.003(5)
C26 0.074(6) 0.055(5) 0.061(6) -0.023(4) 0.034(5) -0.019(4)
C38 0.057(5) 0.072(5) 0.035(4) 0.004(4) 0.019(4) 0.014(4)
C20 0.022(3) 0.064(5) 0.028(4) -0.002(4) 0.004(3) -0.005(3)
C34 0.093(7) 0.093(7) 0.052(6) -0.019(5) 0.042(5) -0.033(6)
C29 0.032(4) 0.067(5) 0.044(5) -0.021(4) 0.001(3) 0.002(4)
C47 0.069(6) 0.044(4) 0.067(6) 0.021(4) 0.049(5) 0.020(4)
C60 0.065(6) 0.054(5) 0.034(5) 0.005(4) 0.013(4) 0.026(4)
C57 0.039(5) 0.183(11) 0.032(5) -0.010(6) 0.010(4) -0.016(6)
F20 0.122(5) 0.103(4) 0.122(5) 0.011(4) 0.081(4) -0.030(4)
C65 0.027(4) 0.095(6) 0.037(4) 0.005(4) 0.008(3) -0.009(4)
C68 0.101(8) 0.048(5) 0.053(6) 0.007(4) 0.032(5) 0.000(5)
C31 0.058(5) 0.052(5) 0.039(5) -0.019(4) 0.013(4) -0.017(4)
C53 0.112(8) 0.047(5) 0.056(6) 0.000(4) 0.047(6) 0.019(5)
C9 0.046(5) 0.110(7) 0.058(6) -0.038(5) 0.027(4) -0.031(5)
C51 0.049(5) 0.093(7) 0.066(6) -0.024(5) 0.030(5) -0.012(5)
C40 0.086(7) 0.070(6) 0.043(5) -0.020(4) 0.018(5) 0.030(5)
C45 0.067(6) 0.080(6) 0.088(7) 0.021(5) 0.060(5) 0.029(5)
C54 0.086(7) 0.051(5) 0.074(7) -0.019(5) 0.046(6) -0.021(5)
C55 0.027(4) 0.157(10) 0.032(5) -0.022(6) 0.013(3) -0.029(5)
C27 0.110(9) 0.124(9) 0.116(9) -0.080(8) 0.088(8) -0.058(7)
C58 0.070(6) 0.106(7) 0.036(5) 0.008(5) 0.018(4) 0.017(6)
C69 0.091(7) 0.069(6) 0.044(5) -0.001(4) 0.027(5) 0.042(5)
C70 0.072(6) 0.083(6) 0.050(5) -0.003(5) 0.034(5) 0.011(5)
C39 0.216(15) 0.173(12) 0.047(7) 0.034(8) 0.062(8) 0.107(11)
C28 0.067(6) 0.096(7) 0.105(8) -0.035(6) 0.061(6) -0.021(5)
P6 0.0498(13) 0.0432(11) 0.0562(14) 0.0027(10) 0.0258(11) -0.0013(10)
F31 0.089(3) 0.049(2) 0.036(2) -0.006(2) 0.019(2) -0.027(2)
F34 0.043(3) 0.074(3) 0.110(4) -0.005(3) 0.019(3) 0.020(2)
F35 0.093(4) 0.119(4) 0.042(3) 0.026(3) 0.011(3) -0.017(3)
F36 0.107(4) 0.052(3) 0.149(5) 0.006(3) 0.088(4) -0.008(3)
F33 0.184(7) 0.169(6) 0.056(4) -0.044(4) 0.033(4) -0.110(5)
F32 0.096(5) 0.059(3) 0.274(9) -0.022(4) 0.119(6) 0.004(3)
O3S 0.026(5) 0.028(4) 0.050(6) 0.009(4) 0.009(4) 0.004(4)
O4S 0.040(6) 0.075(7) 0.047(7) -0.004(6) 0.013(5) -0.005(5)
F7 0.033(2) 0.049(2) 0.050(3) 0.011(2) 0.0098(19) 0.0093(18)
F9 0.050(3) 0.045(2) 0.075(3) 0.001(2) 0.039(2) 0.000(2)
F11 0.039(2) 0.062(3) 0.082(3) 0.004(2) 0.034(2) -0.001(2)
F12 0.031(2) 0.056(3) 0.062(3) 0.004(2) 0.005(2) 0.0076(19)
F8 0.050(3) 0.060(3) 0.045(3) -0.022(2) 0.010(2) 0.002(2)
F10 0.067(3) 0.055(3) 0.034(2) -0.015(2) 0.002(2) -0.004(2)
C72 0.044(4) 0.045(4) 0.042(5) -0.003(4) 0.016(4) 0.001(4)
C71 0.063(5) 0.058(5) 0.046(5) -0.007(4) 0.018(4) 0.006(4)

loop_
_atom_type_symbol
_atom_type_description
_atom_type_scat_dispersion_real
_atom_type_scat_dispersion_imag
_atom_type_scat_source
C C 0.0033 0.0016 'International Tables Vol C Tables 4.2.6.8 and 6.1.1.4'
H H 0.0000 0.0000 'International Tables Vol C Tables 4.2.6.8 and 6.1.1.4'
N N 0.0061 0.0033 'International Tables Vol C Tables 4.2.6.8 and 6.1.1.4'
O O 0.0106 0.0060 'International Tables Vol C Tables 4.2.6.8 and 6.1.1.4'
K K 0.2009 0.2494 'International Tables Vol C Tables 4.2.6.8 and 6.1.1.4'
P P 0.1023 0.0942 'International Tables Vol C Tables 4.2.6.8 and 6.1.1.4'
F F 0.0171 0.0103 'International Tables Vol C Tables 4.2.6.8 and 6.1.1.4'

loop_
_exptl_crystal_face_index_h
_exptl_crystal_face_index_k
_exptl_crystal_face_index_l
_exptl_crystal_face_perp_dist
_exptl_oxdiff_crystal_face_indexfrac_h
_exptl_oxdiff_crystal_face_indexfrac_k
_exptl_oxdiff_crystal_face_indexfrac_l
_exptl_oxdiff_crystal_face_x
_exptl_oxdiff_crystal_face_y
_exptl_oxdiff_crystal_face_z
46 -1 18 0.0883 46.0000 -1.0000 18.0002 0.9323 -0.0249 0.3645
52 -7 -7 0.1033 52.0000 -7.0001 -6.9999 0.9604 0.2817 -0.0458
-34 -1 62 0.0181 -33.9997 -0.9999 61.9992 -0.0290 -0.9929 0.1016
2 -18 -11 0.3722 2.0003 -18.0000 -11.0008 0.3472 -0.0039 -0.9480
29 13 19 0.2484 28.9998 13.0000 19.0008 0.3443 0.0035 0.9536
-30 15 -3 0.2103 -30.0003 15.0000 -2.9994 -0.8586 0.0274 0.5283
-44 8 -13 0.1000 -44.0001 8.0000 -12.9999 -1.0154 0.0303 0.0270
-46 1 -18 0.0883 -46.0000 1.0000 -18.0002 -0.9323 0.0249 -0.3645
34 1 -62 0.0181 33.9997 0.9999 -61.9992 0.0290 0.9929 -0.1016

loop_
_geom_angle_atom_site_label_1
_geom_angle_atom_site_label_2
_geom_angle_atom_site_label_3
_geom_angle
_geom_angle_site_symmetry_1
_geom_angle_site_symmetry_3
P5 K5 K5 132.61(6) . 2_755
F29 K5 K5 121.00(9) . 2_755
F29 K5 P5 26.95(8) . .
F29 K5 F25 45.49(10) . .
F29 K5 O14 110.21(12) . .
F29 K5 O3S 99.83(18) . .
F29 K5 O3S 129.14(18) . 2_755
F26 K5 K5 112.30(9) . 2_755
F26 K5 P5 26.96(8) . .
F26 K5 F29 46.82(10) . .
F26 K5 F25 46.63(11) . .
F26 K5 O16 114.57(12) . .
F26 K5 O14 77.12(13) . .
F26 K5 O3S 157.65(19) . 2_755
F26 K5 O3S 132.96(19) . .
F25 K5 K5 158.71(9) . 2_755
F25 K5 P5 27.13(8) . .
F25 K5 O14 66.93(12) . .
F25 K5 O3S 152.03(18) . 2_755
O16 K5 K5 105.80(9) . 2_755
O16 K5 P5 89.51(10) . .
O16 K5 F29 68.20(11) . .
O16 K5 F25 84.99(12) . .
O16 K5 O14 127.85(14) . .
O16 K5 O3S 70.39(17) . 2_755
O16 K5 O3S 55.50(18) . .
O13 K5 K5 45.21(11) 2_755 2_755
O13 K5 K5 45.13(11) . 2_755
O13 K5 P5 88.22(11) 2_755 .
O13 K5 P5 137.19(15) . .
O13 K5 F29 152.84(17) . .
O13 K5 F29 77.39(13) 2_755 .
O13 K5 F26 74.21(14) 2_755 .
O13 K5 F26 111.10(17) . .
O13 K5 F25 136.49(14) . .
O13 K5 F25 115.34(13) 2_755 .
O13 K5 O16 133.20(17) . .
O13 K5 O16 101.69(18) 2_755 .
O13 K5 O13 81.1(2) 2_755 .
O13 K5 O14 129.65(18) 2_755 .
O13 K5 O14 71.87(14) . .
O13 K5 O3S 83.5(2) 2_755 2_755
O13 K5 O3S 63.5(2) . 2_755
O13 K5 O3S 85.8(2) . .
O13 K5 O3S 65.3(2) 2_755 .
O14 K5 K5 116.18(10) . 2_755
O14 K5 P5 84.24(10) . .
O14 K5 O3S 118.18(19) . 2_755
O15 K5 K5 101.42(14) . 2_755
O15 K5 P5 125.85(15) . .
O15 K5 F29 126.13(16) . .
O15 K5 F26 142.25(16) . .
O15 K5 F25 99.55(16) . .
O15 K5 O16 69.48(15) . .
O15 K5 O13 143.44(18) . 2_755
O15 K5 O13 80.9(2) . .
O15 K5 O14 72.98(15) . .
O15 K5 O3S 81.9(2) . .
O15 K5 O3S 60.0(2) . 2_755
O3S K5 K5 50.34(15) . 2_755
O3S K5 K5 47.49(15) 2_755 2_755
O3S K5 P5 156.05(16) 2_755 .
O3S K5 P5 126.57(17) . .
O3S K5 F25 137.57(18) . .
O3S K5 O14 148.50(19) . .
O3S K5 O3S 30.4(3) . 2_755
K1 K2 K3 84.06(4) . .
P2 K2 K1 138.54(5) . .
P2 K2 K3 122.46(5) . .
O3 K2 K1 47.91(10) . .
O3 K2 K3 115.88(11) . .
O3 K2 P2 90.63(10) . .
O3 K2 O5 133.11(15) . .
O3 K2 O6 135.92(14) . .
O3 K2 O7 111.01(14) . .
O3 K2 O2S 74.21(14) . .
O3 K2 F7 79.77(13) . .
O3 K2 F9 82.76(14) . .
O3 K2 F10 117.03(12) . .
O4 K2 K1 46.03(10) . .
O4 K2 K3 103.91(11) . .
O4 K2 P2 133.06(12) . .
O4 K2 O3 74.03(15) . .
O4 K2 O5 77.11(14) . .
O4 K2 O6 79.75(15) . .
O4 K2 O7 142.68(14) . .
O4 K2 O2S 98.51(14) . .
O4 K2 F7 146.28(15) . .
O4 K2 F9 107.74(14) . .
O4 K2 F10 139.24(13) . .
O5 K2 K1 122.57(10) . .
O5 K2 K3 106.40(9) . .
O5 K2 P2 82.91(10) . .
O5 K2 O7 114.40(13) . .
O5 K2 F10 67.38(12) . .
O6 K2 K1 88.60(10) . .
O6 K2 K3 38.97(9) . .
O6 K2 P2 132.48(10) . .
O6 K2 O5 71.49(13) . .
O6 K2 O7 71.74(13) . .
O6 K2 O2S 75.43(13) . .
O6 K2 F7 133.83(13) . .
O6 K2 F9 139.65(13) . .
O6 K2 F10 106.04(12) . .
O7 K2 K1 108.61(9) . .
O7 K2 K3 39.50(9) . .
O7 K2 P2 84.26(9) . .
O2S K2 K1 57.03(9) . .
O2S K2 K3 42.06(9) . .
O2S K2 P2 119.97(11) . .
O2S K2 O5 146.88(13) . .
O2S K2 O7 51.67(13) . .
O2S K2 F7 94.32(13) . .
O2S K2 F10 122.15(13) . .
F7 K2 K1 123.60(9) . .
F7 K2 K3 106.46(9) . .
F7 K2 P2 25.84(8) . .
F7 K2 O5 107.49(12) . .
F7 K2 O7 67.15(12) . .
F7 K2 F10 42.45(10) . .
F9 K2 K1 125.73(10) . .
F9 K2 K3 146.81(9) . .
F9 K2 P2 25.34(8) . .
F9 K2 O5 71.86(13) . .
F9 K2 O7 109.58(12) . .
F9 K2 O2S 138.57(14) . .
F9 K2 F7 47.22(11) . .
F9 K2 F10 42.96(11) . .
F10 K2 K1 164.85(8) . .
F10 K2 K3 104.75(8) . .
F10 K2 P2 26.51(7) . .
F10 K2 O7 73.39(11) . .
P4 K4 K3 131.89(5) . .
O10 K4 K3 44.44(9) . .
O10 K4 P4 138.18(11) . .
O10 K4 O11 72.04(13) . .
O10 K4 O1 126.57(14) . .
O10 K4 F19 114.37(14) . .
O10 K4 C1 145.25(15) . .
O10 K4 F21 154.77(14) . .
O10 K4 C48 75.38(15) . .
O10 K4 O2S 81.20(12) . .
O11 K4 K3 112.59(10) . .
O11 K4 P4 78.90(10) . .
O11 K4 C1 134.60(14) . .
O11 K4 F21 103.08(13) . .
O11 K4 C48 60.89(14) . .
O11 K4 O2S 152.29(13) . .
O12 K4 K3 110.47(10) . .
O12 K4 P4 117.64(11) . .
O12 K4 O10 84.73(14) . .
O12 K4 O11 77.29(13) . .
O12 K4 O1 74.23(13) . .
O12 K4 F19 127.83(15) . .
O12 K4 C1 81.88(15) . .
O12 K4 F21 118.94(15) . .
O12 K4 C48 17.20(13) . .
O12 K4 O2S 93.55(13) . .
O1 K4 K3 98.61(9) . .
O1 K4 P4 94.52(10) . .
O1 K4 O11 143.47(13) . .
O1 K4 F19 117.38(14) . .
O1 K4 C1 18.71(13) . .
O1 K4 F21 72.27(13) . .
O1 K4 C48 91.33(14) . .
O1 K4 O2S 52.69(12) . .
O9 K4 K3 42.21(10) . .
O9 K4 P4 89.68(11) . .
O9 K4 O10 73.10(14) . .
O9 K4 O11 109.61(14) . .
O9 K4 O12 152.67(15) . .
O9 K4 O1 106.20(14) . .
O9 K4 F19 77.10(15) . .
O9 K4 C1 107.36(15) . .
O9 K4 F21 86.00(15) . .
O9 K4 C48 148.44(16) . .
O9 K4 O2S 67.84(13) . .
F19 K4 K3 116.72(11) . .
F19 K4 P4 23.92(9) . .
F19 K4 O11 65.32(14) . .
F19 K4 C1 99.07(14) . .
F19 K4 F21 45.23(12) . .
F19 K4 C48 118.19(16) . .
F19 K4 O2S 135.47(15) . .
C1 K4 K3 112.40(11) . .
C1 K4 P4 75.89(11) . .
C1 K4 C48 97.63(16) . .
F21 K4 K3 123.82(12) . .
F21 K4 P4 24.63(9) . .
F21 K4 C1 54.41(14) . .
F21 K4 C48 124.82(16) . .
F21 K4 O2S 104.21(13) . .
C48 K4 K3 110.37(12) . .
C48 K4 P4 115.38(12) . .
O2S K4 K3 45.95(8) . .
O2S K4 P4 127.69(10) . .
O2S K4 C1 67.87(13) . .
O2S K4 C48 105.92(14) . .
P1 K1 K2 133.11(5) . .
F5 K1 K2 112.86(8) . .
F5 K1 P1 26.69(7) . .
F5 K1 O2 68.63(12) . .
F5 K1 O2S 156.02(11) . .
F1 K1 K2 158.23(9) . .
F1 K1 P1 26.29(8) . .
F1 K1 F5 45.54(10) . .
F1 K1 F4 45.51(10) . .
F1 K1 O2 62.61(11) . .
F1 K1 O1S 114.13(14) . .
F1 K1 O2S 156.36(11) . .
F4 K1 K2 120.34(9) . .
F4 K1 P1 26.31(8) . .
F4 K1 F5 44.97(11) . .
F4 K1 O2 103.39(11) . .
F4 K1 O2S 146.94(12) . .
O3 K1 K2 45.08(9) . .
O3 K1 P1 119.17(11) . .
O3 K1 F5 92.64(12) . .
O3 K1 F1 126.28(13) . .
O3 K1 F4 131.12(14) . .
O3 K1 O2 72.13(12) . .
O3 K1 O1 74.18(14) . .
O3 K1 O1S 116.69(14) . .
O3 K1 O2S 65.01(12) . .
O4 K1 K2 44.99(10) . .
O4 K1 P1 89.96(11) . .
O4 K1 F5 77.63(13) . .
O4 K1 F1 116.23(13) . .
O4 K1 F4 75.76(13) . .
O4 K1 O3 71.27(15) . .
O4 K1 O12 132.99(15) . .
O4 K1 O2 128.08(14) . .
O4 K1 O1 133.70(14) . .
O4 K1 O1S 66.60(15) . .
O4 K1 O2S 86.51(13) . .
O12 K1 K2 128.46(10) . .
O12 K1 P1 89.32(10) . .
O12 K1 F5 115.08(12) . .
O12 K1 F1 71.11(12) . .
O12 K1 F4 83.50(12) . .
O12 K1 O3 144.96(14) . .
O12 K1 O2 97.41(13) . .
O12 K1 O1 71.13(13) . .
O12 K1 O1S 68.53(14) . .
O12 K1 O2S 88.89(12) . .
O2 K1 K2 116.90(9) . .
O2 K1 P1 77.21(9) . .
O2 K1 O2S 109.49(12) . .
O1 K1 K2 88.70(9) . .
O1 K1 P1 134.28(10) . .
O1 K1 F5 134.11(13) . .
O1 K1 F1 108.86(12) . .
O1 K1 F4 149.92(12) . .
O1 K1 O2 65.49(12) . .
O1 K1 O1S 104.41(14) . .
O1 K1 O2S 50.83(11) . .
O1S K1 K2 71.82(10) . .
O1S K1 P1 105.95(11) . .
O1S K1 F5 120.44(14) . .
O1S K1 F4 79.96(13) . .
O1S K1 O2 165.29(14) . .
O1S K1 O2S 67.35(13) . .
O2S K1 K2 45.23(8) . .
O2S K1 P1 173.24(10) . .
K4 K3 K2 88.76(4) . .
P3 K3 K2 125.93(5) . .
P3 K3 K4 133.58(5) . .
O10 K3 K2 105.85(10) . .
O10 K3 K4 43.03(10) . .
O10 K3 P3 93.66(11) . .
O10 K3 O8 131.79(13) . .
O10 K3 O2S 85.36(13) . .
O10 K3 F15 115.68(15) . .
O10 K3 F16 77.46(14) . .
O8 K3 K2 118.72(10) . .
O8 K3 K4 117.53(9) . .
O8 K3 P3 75.29(9) . .
O8 K3 F16 100.68(14) . .
O6 K3 K2 38.44(9) . .
O6 K3 K4 106.20(10) . .
O6 K3 P3 90.94(10) . .
O6 K3 O10 95.39(13) . .
O6 K3 O8 130.81(13) . .
O6 K3 O2S 73.21(13) . .
O6 K3 F15 78.59(15) . .
O6 K3 F16 73.35(14) . .
F13 K3 K2 150.56(10) . .
F13 K3 K4 114.10(10) . .
F13 K3 P3 24.78(9) . .
F13 K3 O10 82.19(14) . .
F13 K3 O8 68.32(14) . .
F13 K3 O6 113.77(13) . .
F13 K3 O7 134.49(15) . .
F13 K3 O2S 166.22(14) . .
F13 K3 F15 46.64(12) . .
F13 K3 F16 41.29(14) . .
O9 K3 K2 111.25(11) . .
O9 K3 K4 41.90(10) . .
O9 K3 P3 122.76(11) . .
O9 K3 O10 71.73(13) . .
O9 K3 O8 75.67(13) . .
O9 K3 O6 143.83(14) . .
O9 K3 F13 98.19(14) . .
O9 K3 O7 89.19(16) . .
O9 K3 O2S 72.17(13) . .
O9 K3 F15 137.57(16) . .
O9 K3 F16 132.28(16) . .
O7 K3 K2 49.84(12) . .
O7 K3 K4 101.21(11) . .
O7 K3 P3 124.35(11) . .
O7 K3 O10 141.65(14) . .
O7 K3 O8 70.32(14) . .
O7 K3 O6 80.52(15) . .
O7 K3 O2S 56.80(13) . .
O7 K3 F15 100.97(15) . .
O7 K3 F16 135.27(16) . .
O2S K3 K2 40.16(9) . .
O2S K3 K4 52.16(9) . .
O2S K3 P3 163.92(10) . .
O2S K3 O8 117.01(13) . .
O2S K3 F16 140.50(15) . .
F15 K3 K2 106.48(10) . .
F15 K3 K4 157.80(12) . .
F15 K3 P3 24.58(10) . .
F15 K3 O8 69.58(16) . .
F15 K3 O2S 146.31(14) . .
F15 K3 F16 39.07(15) . .
F16 K3 K2 111.70(12) . .
F16 K3 K4 120.49(11) . .
F16 K3 P3 25.41(10) . .
F7 P2 K2 50.60(15) . .
F9 P2 K2 47.65(14) . .
F9 P2 F7 89.0(2) . .
F11 P2 K2 131.29(17) . .
F11 P2 F7 89.9(2) . .
F11 P2 F9 178.9(2) . .
F11 P2 F8 90.5(2) . .
F11 P2 F10 90.4(2) . .
F12 P2 K2 128.47(18) . .
F12 P2 F7 179.1(3) . .
F12 P2 F9 90.1(2) . .
F12 P2 F11 90.9(2) . .
F12 P2 F8 90.1(2) . .
F12 P2 F10 90.9(2) . .
F8 P2 K2 113.40(16) . .
F8 P2 F7 90.3(2) . .
F8 P2 F9 89.8(2) . .
F8 P2 F10 178.6(2) . .
F10 P2 K2 65.25(17) . .
F10 P2 F7 88.7(2) . .
F10 P2 F9 89.3(2) . .
O16 K6 K6 87.84(10) . 2_755
O16 K6 O17 71.46(13) . .
O16 K6 P6 133.28(10) . 1_565
O16 K6 F36 111.30(13) . 1_565
O16 K6 O3S 52.46(17) . .
O16 K6 O4S 106.4(2) . .
O15 K6 K6 115.51(12) . 2_755
O15 K6 O16 67.51(15) . .
O15 K6 O17 107.44(17) . .
O15 K6 P6 91.77(11) . 1_565
O15 K6 F36 72.44(14) . 1_565
O15 K6 O3S 75.70(18) . .
O15 K6 O4S 60.2(2) . .
O18 K6 K6 45.96(11) 2_755 2_755
O18 K6 K6 44.21(10) . 2_755
O18 K6 O16 133.80(14) 2_755 .
O18 K6 O16 77.22(16) . .
O18 K6 O15 140.64(17) . .
O18 K6 O15 125.8(2) 2_755 .
O18 K6 O18 69.1(2) 2_755 .
O18 K6 O17 126.08(17) 2_755 .
O18 K6 O17 75.77(14) . .
O18 K6 P6 126.02(14) . 1_565
O18 K6 P6 92.59(11) 2_755 1_565
O18 K6 F35 78.25(16) 2_755 1_565
O18 K6 F36 139.63(15) . 1_565
O18 K6 F36 114.87(14) 2_755 1_565
O18 K6 O3S 69.1(2) . .
O18 K6 O3S 85.69(18) 2_755 .
O18 K6 O3S 76.5(2) 2_755 2_755
O18 K6 O4S 117.5(2) . .
O18 K6 O4S 65.6(2) 2_755 .
O17 K6 K6 119.75(11) . 2_755
O17 K6 P6 76.35(10) . 1_565
O17 K6 F36 70.59(13) . 1_565
O17 K6 O3S 118.16(18) . .
O17 K6 O4S 166.1(2) . .
P6 K6 K6 138.16(6) 1_565 2_755
F35 K6 K6 120.13(11) 1_565 2_755
F35 K6 O16 142.03(15) 1_565 .
F35 K6 O15 114.21(16) 1_565 .
F35 K6 O18 104.22(18) 1_565 .
F35 K6 O17 72.25(15) 1_565 .
F35 K6 P6 22.50(11) 1_565 1_565
F35 K6 F36 44.46(13) 1_565 1_565
F35 K6 O3S 163.93(19) 1_565 .
F35 K6 O4S 106.1(2) 1_565 .
F36 K6 K6 160.77(10) 1_565 2_755
F36 K6 P6 23.71(9) 1_565 1_565
F36 K6 O3S 148.07(18) 1_565 .
O3S K6 K6 44.78(15) . 2_755
O3S K6 K6 53.69(17) 2_755 2_755
O3S K6 O16 74.17(19) 2_755 .
O3S K6 O15 62.3(2) 2_755 .
O3S K6 O18 92.3(2) 2_755 .
O3S K6 O17 145.3(2) 2_755 .
O3S K6 P6 133.67(18) 2_755 1_565
O3S K6 P6 162.93(16) . 1_565
O3S K6 F35 142.4(2) 2_755 1_565
O3S K6 F36 128.1(2) 2_755 1_565
O3S K6 O3S 29.6(3) 2_755 .
O3S K6 O4S 37.4(2) 2_755 .
O4S K6 K6 73.34(18) . 2_755
O4S K6 P6 96.95(19) . 1_565
O4S K6 F36 98.4(2) . 1_565
O4S K6 O3S 66.9(2) . .
F29 P5 K5 54.39(14) . .
F29 P5 F26 88.7(2) . .
F29 P5 F25 88.7(2) . .
F28 P5 K5 127.33(16) . .
F28 P5 F29 90.0(2) . .
F28 P5 F26 178.6(2) . .
F28 P5 F30 90.9(2) . .
F28 P5 F25 90.2(2) . .
F26 P5 K5 51.40(14) . .
F30 P5 K5 121.85(16) . .
F30 P5 F29 89.5(2) . .
F30 P5 F26 89.6(2) . .
F30 P5 F25 177.9(2) . .
F25 P5 K5 56.13(15) . .
F25 P5 F26 89.2(2) . .
F27 P5 K5 124.47(18) . .
F27 P5 F29 178.8(3) . .
F27 P5 F28 91.0(2) . .
F27 P5 F26 90.3(2) . .
F27 P5 F30 91.0(2) . .
F27 P5 F25 90.7(2) . .
F5 P1 K1 55.48(14) . .
F3 P1 K1 123.25(17) . .
F3 P1 F5 178.7(2) . .
F3 P1 F1 90.2(2) . .
F3 P1 F4 90.1(2) . .
F1 P1 K1 52.20(14) . .
F1 P1 F5 89.0(2) . .
F4 P1 K1 54.10(16) . .
F4 P1 F5 88.9(2) . .
F4 P1 F1 88.6(2) . .
F6 P1 K1 126.48(18) . .
F6 P1 F5 90.2(2) . .
F6 P1 F3 90.6(2) . .
F6 P1 F1 178.7(3) . .
F6 P1 F4 90.3(2) . .
F6 P1 F2 90.8(3) . .
F2 P1 K1 124.06(19) . .
F2 P1 F5 89.6(2) . .
F2 P1 F3 91.4(2) . .
F2 P1 F1 90.2(2) . .
F2 P1 F4 178.1(3) . .
F22 P4 K4 110.13(18) . .
F22 P4 F19 88.0(3) . .
F22 P4 F23 89.5(3) . .
F22 P4 F24 90.7(3) . .
F22 P4 F21 90.7(3) . .
F22 P4 F20 178.8(3) . .
F19 P4 K4 45.00(16) . .
F23 P4 K4 127.0(2) . .
F23 P4 F19 89.7(3) . .
F23 P4 F21 177.1(3) . .
F23 P4 F20 91.4(3) . .
F24 P4 K4 134.6(2) . .
F24 P4 F19 178.1(3) . .
F24 P4 F23 91.6(3) . .
F24 P4 F21 91.3(3) . .
F24 P4 F20 90.1(3) . .
F21 P4 K4 50.24(18) . .
F21 P4 F19 87.4(3) . .
F20 P4 K4 68.6(2) . .
F20 P4 F19 91.2(3) . .
F20 P4 F21 88.3(3) . .
F13 P3 K3 45.18(15) . .
F18 P3 K3 134.3(2) . .
F18 P3 F13 179.5(3) . .
F17 P3 K3 123.6(3) . .
F17 P3 F13 86.9(3) . .
F17 P3 F18 93.5(3) . .
F15 P3 K3 51.2(2) . .
F15 P3 F13 89.9(3) . .
F15 P3 F18 89.7(3) . .
F15 P3 F17 173.8(4) . .
F15 P3 F16 86.5(4) . .
F14 P3 K3 112.6(3) . .
F14 P3 F13 89.6(3) . .
F14 P3 F18 90.7(3) . .
F14 P3 F17 90.1(4) . .
F14 P3 F15 95.2(4) . .
F14 P3 F16 177.6(3) . .
F16 P3 K3 67.2(4) . .
F16 P3 F13 88.7(3) . .
F16 P3 F18 91.0(4) . .
F16 P3 F17 88.1(4) . .
P5 F29 K5 98.67(18) . .
P1 F5 K1 97.83(17) . .
P5 F26 K5 101.64(17) . .
K4 O10 K3 92.53(14) . .
C37 O10 K4 132.6(4) . .
C37 O10 K3 124.4(4) . .
C43 O11 K4 118.6(4) . .
C43 O11 C42 110.7(5) . .
C42 O11 K4 115.6(4) . .
P1 F1 K1 101.51(17) . .
C30 O8 K3 117.9(4) . .
C31 O8 K3 119.7(4) . .
C31 O8 C30 109.7(5) . .
P5 F25 K5 96.74(18) . .
P1 F4 K1 99.60(19) . .
K2 O3 K1 87.02(14) . .
C12 O3 K2 139.8(4) . .
C12 O3 K1 129.5(4) . .
K2 O4 K1 88.98(15) . .
C13 O4 K2 128.2(4) . .
C13 O4 K1 139.5(4) . .
C18 O5 K2 118.8(4) . .
C19 O5 K2 118.4(4) . .
C19 O5 C18 111.5(5) . .
K4 O12 K1 96.36(14) . .
C48 O12 K4 122.4(4) . .
C48 O12 K1 131.5(4) . .
C1 N1 C5 123.7(5) . .
C1 N1 C4 113.7(5) . .
C5 N1 C4 122.4(5) . .
K2 O6 K3 102.59(15) . .
C24 O6 K2 129.9(4) . .
C24 O6 K3 122.1(4) . .
P3 F13 K3 110.0(2) . .
K5 O16 K6 99.84(14) . .
C61 O16 K5 128.8(4) . .
C61 O16 K6 126.0(4) . .
C24 N4 C21 113.0(5) . .
C24 N4 C20 123.5(5) . .
C20 N4 C21 122.5(5) . .
C6 O2 K1 116.3(4) . .
C6 O2 C7 112.8(5) . .
C7 O2 K1 117.6(4) . .
K4 O1 K1 94.07(14) . .
C1 O1 K4 115.2(4) . .
C1 O1 K1 137.7(4) . .
K4 O9 K3 95.90(15) . .
C36 O9 K4 135.5(4) . .
C36 O9 K3 123.0(4) . .
P4 F19 K4 111.1(2) . .
C41 N7 C40 122.0(6) . .
C37 N7 C41 124.3(6) . .
C37 N7 C40 113.3(6) . .
C12 N2 C8 124.6(6) . .
C12 N2 C9 114.3(6) . .
C8 N2 C9 121.0(5) . .
C36 N6 C32 123.5(6) . .
C36 N6 C33 112.9(6) . .
C32 N6 C33 122.4(6) . .
K5 O13 K5 89.66(16) 2_755 .
C49 O13 K5 132.8(4) . .
C49 O13 K5 137.4(4) . 2_755
N1 C1 K4 112.8(4) . .
N1 C1 C2 108.7(6) . .
O1 C1 K4 46.1(3) . .
O1 C1 N1 125.1(6) . .
O1 C1 C2 126.2(6) . .
C2 C1 K4 117.1(4) . .
C13 N3 C17 122.6(6) . .
C13 N3 C16 114.3(6) . .
C17 N3 C16 123.1(6) . .
O6 C24 N4 125.6(6) . .
O6 C24 C23 124.9(6) . .
N4 C24 C23 109.5(6) . .
C54 O14 K5 119.2(5) . .
C55 O14 K5 118.4(4) . .
C55 O14 C54 111.7(6) . .
O3 C12 N2 124.1(6) . .
O3 C12 C11 127.2(6) . .
N2 C12 C11 108.7(6) . .
C25 N5 C29 124.1(6) . .
C25 N5 C28 112.6(7) . .
C29 N5 C28 122.3(6) . .
P4 F21 K4 105.1(2) . .
C61 N11 C64 112.0(6) . .
C61 N11 C65 122.7(6) . .
C65 N11 C64 123.6(6) . .
O2 C6 C5 108.7(5) . .
K5 O15 K6 104.22(17) . .
C60 O15 K5 132.3(5) . .
C60 O15 K6 123.2(5) . .
N2 C8 C7 113.4(5) . .
C48 N8 C44 122.8(6) . .
C48 N8 C45 113.1(6) . .
C44 N8 C45 122.8(6) . .
K6 O18 K6 89.83(15) 2_755 .
C72 O18 K6 139.3(5) . 2_755
C72 O18 K6 130.3(5) . .
N4 C21 C22 103.4(5) . .
N1 C5 C6 111.3(5) . .
C1 C2 C3 105.3(6) . .
C24 C23 C22 103.1(5) . .
C68 N12 C69 122.3(6) . .
C72 N12 C68 123.8(6) . .
C72 N12 C69 113.6(6) . .
C67 O17 K6 119.1(5) . .
C67 O17 C66 112.3(6) . .
C66 O17 K6 116.0(4) . .
O9 C36 N6 125.1(6) . .
O9 C36 C35 125.2(6) . .
N6 C36 C35 109.7(6) . .
O12 C48 K4 40.4(3) . .
O12 C48 N8 125.0(7) . .
O12 C48 C47 126.6(6) . .
N8 C48 K4 101.6(4) . .
N8 C48 C47 108.4(6) . .
C47 C48 K4 132.5(5) . .
N7 C41 C42 113.7(6) . .
K3 O7 K2 90.66(14) . .
C25 O7 K2 131.0(5) . .
C25 O7 K3 135.9(5) . .
K2 O2S K4 151.72(17) . .
K2 O2S K1 77.74(11) . .
K2 O2S K3 97.78(14) . .
K4 O2S K1 78.91(10) . .
K3 O2S K4 81.89(11) . .
K3 O2S K1 123.12(15) . .
O13 C49 N9 124.7(8) . .
O13 C49 C50 126.5(8) . .
N9 C49 C50 108.8(7) . .
C21 C22 C23 103.7(5) . .
O11 C43 C44 110.5(5) . .
N5 C25 C26 108.4(6) . .
O7 C25 N5 125.3(7) . .
O7 C25 C26 126.3(7) . .
O4 C13 N3 125.5(7) . .
O4 C13 C14 127.1(6) . .
N3 C13 C14 107.4(6) . .
C16 C15 C14 106.1(6) . .
N1 C4 C3 103.4(5) . .
O5 C18 C17 107.5(5) . .
C15 C14 C13 106.3(6) . .
O10 C37 N7 125.7(6) . .
O10 C37 C38 125.9(6) . .
N7 C37 C38 108.4(6) . .
O5 C19 C20 107.7(5) . .
P3 F15 K3 104.3(3) . .
C61 C62 C63 103.0(6) . .
O16 C61 N11 124.4(7) . .
O16 C61 C62 125.1(6) . .
N11 C61 C62 110.5(6) . .
O2 C7 C8 108.9(5) . .
N6 C32 C31 113.3(6) . .
C49 N9 C52 114.2(7) . .
C49 N9 C53 124.3(7) . .
C53 N9 C52 121.6(6) . .
N6 C33 C34 104.4(6) . .
C60 N10 C56 123.2(7) . .
C60 N10 C57 112.5(7) . .
C57 N10 C56 123.7(7) . .
N8 C44 C43 111.7(6) . .
O11 C42 C41 108.3(5) . .
C34 C35 C36 104.3(6) . .
C12 C11 C10 105.5(6) . .
N3 C17 C18 113.3(6) . .
C62 C63 C64 103.8(6) . .
C47 C46 C45 103.3(6) . .
C60 C59 C58 104.7(7) . .
C9 C10 C11 107.2(6) . .
O8 C30 C29 108.6(5) . .
O17 C67 C68 108.0(7) . .
C2 C3 C4 103.2(5) . .
C49 C50 C51 103.9(6) . .
N10 C56 C55 111.5(7) . .
O17 C66 C65 107.6(6) . .
N11 C64 C63 102.9(6) . .
N9 C52 C51 104.0(6) . .
P3 F16 K3 87.4(3) . .
N3 C16 C15 104.9(6) . .
C27 C26 C25 105.4(7) . .
C39 C38 C37 105.5(7) . .
N4 C20 C19 111.8(6) . .
C35 C34 C33 105.0(6) . .
N5 C29 C30 114.3(6) . .
C48 C47 C46 106.1(6) . .
O15 C60 N10 124.4(8) . .
O15 C60 C59 128.0(8) . .
N10 C60 C59 107.5(7) . .
N10 C57 C58 102.7(7) . .
N11 C65 C66 110.7(7) . .
N12 C68 C67 113.9(7) . .
O8 C31 C32 108.8(5) . .
N9 C53 C54 113.2(7) . .
N2 C9 C10 104.2(6) . .
C52 C51 C50 105.0(7) . .
N7 C40 C39 103.7(7) . .
N8 C45 C46 103.8(6) . .
O14 C54 C53 109.0(6) . .
O14 C55 C56 109.4(7) . .
C26 C27 C28 105.7(7) . .
C59 C58 C57 103.1(7) . .
N12 C69 C70 103.7(6) . .
C69 C70 C71 102.1(6) . .
C38 C39 C40 108.1(7) . .
N5 C28 C27 104.0(7) . .
F31 P6 K6 122.62(18) . 1_545
F31 P6 F35 86.4(2) . .
F34 P6 K6 103.4(2) . 1_545
F34 P6 F31 90.7(3) . .
F34 P6 F35 87.0(3) . .
F34 P6 F36 90.7(3) . .
F34 P6 F32 176.1(4) . .
F35 P6 K6 40.66(19) . 1_545
F36 P6 K6 52.6(2) . 1_545
F36 P6 F31 175.2(3) . .
F36 P6 F35 89.0(3) . .
F33 P6 K6 140.6(3) . 1_545
F33 P6 F31 92.2(3) . .
F33 P6 F34 93.0(4) . .
F33 P6 F35 178.6(3) . .
F33 P6 F36 92.4(3) . .
F33 P6 F32 90.9(4) . .
F32 P6 K6 73.7(3) . 1_545
F32 P6 F31 88.8(3) . .
F32 P6 F35 89.1(4) . .
F32 P6 F36 89.6(3) . .
P6 F35 K6 116.8(3) . 1_545
P6 F36 K6 103.7(3) . 1_545
K5 O3S K5 82.2(2) . 2_755
K5 O3S K6 90.9(2) . .
K5 O3S K6 131.1(3) 2_755 .
K6 O3S K5 96.4(2) 2_755 2_755
K6 O3S K5 168.6(3) 2_755 .
K6 O3S K6 81.5(2) 2_755 .
O3S O3S K5 70.3(4) 2_755 2_755
O3S O3S K5 79.4(4) 2_755 .
O3S O3S K6 61.0(4) 2_755 .
O3S O3S K6 89.4(4) 2_755 2_755
P2 F7 K2 103.56(18) . .
P2 F9 K2 107.00(19) . .
P2 F10 K2 88.24(18) . .
O18 C72 N12 125.1(7) . .
O18 C72 C71 127.1(7) . .
N12 C72 C71 107.8(6) . .
C72 C71 C70 105.5(6) . .

loop_
_geom_bond_atom_site_label_1
_geom_bond_atom_site_label_2
_geom_bond_distance
_geom_bond_site_symmetry_2
K5 P5 3.503(2) .
K5 F29 2.880(4) .
K5 F26 2.795(4) .
K5 F25 2.929(4) .
K5 O16 2.805(5) .
K5 O13 2.761(5) 2_755
K5 O13 2.764(5) .
K5 O14 3.009(5) .
K5 O15 2.672(5) .
K5 O3S 2.899(8) .
K5 O3S 3.027(8) 2_755
K2 O3 2.734(5) .
K2 O4 2.727(5) .
K2 O5 2.907(5) .
K2 O6 2.742(5) .
K2 O7 3.290(6) .
K2 O2S 2.802(5) .
K2 F7 2.844(4) .
K2 F9 2.765(4) .
K2 F10 3.250(5) .
K4 O10 2.738(5) .
K4 O11 2.879(4) .
K4 O12 2.712(4) .
K4 O1 2.786(5) .
K4 O9 2.691(5) .
K4 F19 2.790(4) .
K4 C1 3.501(7) .
K4 F21 2.932(5) .
K4 O2S 3.198(5) .
K1 F5 2.965(4) .
K1 F1 2.874(4) .
K1 F4 2.928(4) .
K1 O3 2.865(5) .
K1 O4 2.776(5) .
K1 O12 2.838(4) .
K1 O2 3.116(4) .
K1 O1 2.866(5) .
K1 O1S 2.907(5) .
K1 O2S 3.311(5) .
K3 O10 2.810(4) .
K3 O8 3.073(5) .
K3 O6 2.774(5) .
K3 F13 2.730(4) .
K3 O9 2.707(5) .
K3 O7 2.738(5) .
K3 O2S 2.910(4) .
K3 F15 2.906(5) .
K3 F16 3.338(9) .
P2 F7 1.604(4) .
P2 F9 1.601(4) .
P2 F11 1.587(4) .
P2 F12 1.584(4) .
P2 F8 1.588(4) .
P2 F10 1.598(4) .
K6 O16 2.830(5) .
K6 O15 2.790(5) .
K6 O18 2.694(5) 2_755
K6 O18 2.777(5) .
K6 O17 2.877(5) .
K6 F35 2.772(5) 1_565
K6 F36 3.102(6) 1_565
K6 O3S 2.752(8) 2_755
K6 O3S 3.148(8) .
K6 O4S 3.037(10) .
P5 F29 1.605(4) .
P5 F28 1.591(4) .
P5 F26 1.621(4) .
P5 F30 1.601(4) .
P5 F25 1.608(4) .
P5 F27 1.580(4) .
P1 F5 1.616(4) .
P1 F3 1.593(4) .
P1 F1 1.611(4) .
P1 F4 1.602(4) .
P1 F6 1.585(4) .
P1 F2 1.587(4) .
P4 F22 1.574(4) .
P4 F19 1.600(5) .
P4 F23 1.577(5) .
P4 F24 1.574(5) .
P4 F21 1.590(5) .
P4 F20 1.580(5) .
P3 F13 1.613(4) .
P3 F18 1.575(5) .
P3 F17 1.564(5) .
P3 F15 1.552(5) .
P3 F14 1.516(5) .
P3 F16 1.553(6) .
O10 C37 1.227(8) .
O11 C43 1.428(7) .
O11 C42 1.432(7) .
O8 C30 1.429(8) .
O8 C31 1.424(8) .
O3 C12 1.232(7) .
O4 C13 1.212(8) .
O5 C18 1.432(8) .
O5 C19 1.426(7) .
O12 C48 1.236(7) .
N1 C1 1.332(8) .
N1 C5 1.467(7) .
N1 C4 1.467(8) .
O6 C24 1.246(7) .
O16 C61 1.247(7) .
N4 C24 1.329(8) .
N4 C21 1.470(8) .
N4 C20 1.458(8) .
O2 C6 1.429(7) .
O2 C7 1.432(7) .
O1 C1 1.242(7) .
O9 C36 1.243(7) .
N7 C41 1.435(8) .
N7 C37 1.343(8) .
N7 C40 1.462(8) .
N2 C12 1.344(7) .
N2 C8 1.444(8) .
N2 C9 1.454(9) .
N6 C36 1.327(8) .
N6 C32 1.453(8) .
N6 C33 1.455(8) .
O13 K5 2.761(5) 2_755
O13 C49 1.226(8) .
C1 C2 1.482(9) .
N3 C13 1.351(8) .
N3 C17 1.455(8) .
N3 C16 1.473(8) .
C24 C23 1.501(9) .
O14 C54 1.419(9) .
O14 C55 1.415(9) .
C12 C11 1.492(9) .
N5 C25 1.336(8) .
N5 C29 1.446(8) .
N5 C28 1.469(9) .
N11 C61 1.337(8) .
N11 C64 1.463(8) .
N11 C65 1.447(8) .
C6 C5 1.494(9) .
O15 C60 1.225(8) .
C8 C7 1.497(8) .
N8 C48 1.349(8) .
N8 C44 1.444(8) .
N8 C45 1.458(9) .
O18 K6 2.694(5) 2_755
O18 C72 1.231(8) .
C21 C22 1.511(9) .
C2 C3 1.528(9) .
C23 C22 1.547(9) .
N12 C68 1.445(9) .
N12 C69 1.453(8) .
N12 C72 1.341(9) .
O17 C67 1.420(8) .
O17 C66 1.445(8) .
C36 C35 1.515(9) .
C48 C47 1.490(9) .
C41 C42 1.506(9) .
O7 C25 1.237(8) .
C49 N9 1.322(9) .
C49 C50 1.518(11) .
C43 C44 1.496(9) .
C25 C26 1.509(10) .
C13 C14 1.519(10) .
C15 C14 1.517(9) .
C15 C16 1.503(10) .
C4 C3 1.531(9) .
C18 C17 1.497(10) .
C37 C38 1.506(9) .
C19 C20 1.492(9) .
C62 C61 1.504(9) .
C62 C63 1.529(9) .
C32 C31 1.504(9) .
N9 C52 1.468(9) .
N9 C53 1.434(9) .
C33 C34 1.523(10) .
N10 C56 1.473(10) .
N10 C60 1.355(10) .
N10 C57 1.464(9) .
C35 C34 1.510(10) .
C11 C10 1.509(10) .
C63 C64 1.539(10) .
C46 C47 1.516(10) .
C46 C45 1.537(11) .
C59 C60 1.490(10) .
C59 C58 1.511(10) .
C10 C9 1.501(10) .
C30 C29 1.507(10) .
C67 C68 1.510(11) .
C50 C51 1.532(10) .
C56 C55 1.492(12) .
C66 C65 1.491(10) .
C52 C51 1.513(10) .
C26 C27 1.483(11) .
C38 C39 1.464(12) .
C57 C58 1.511(12) .
C53 C54 1.508(11) .
C40 C39 1.496(12) .
C27 C28 1.503(11) .
C69 C70 1.530(10) .
C70 C71 1.532(10) .
P6 F31 1.580(4) .
P6 F34 1.562(5) .
P6 F35 1.627(5) .
P6 F36 1.571(5) .
P6 F33 1.525(5) .
P6 F32 1.563(5) .
F35 K6 2.772(5) 1_545
F36 K6 3.102(6) 1_545
O3S K5 3.027(8) 2_755
O3S K6 2.752(8) 2_755
O3S O3S 1.556(17) 2_755
C72 C71 1.488(10) .
